data_4021576
loop_
_publ_author_name
'Felix M. Geisler'
'G\"unter Helmchen'

_publ_section_title
;
 Chiral Phosphinooxazolines with a Pentamethylferrocene Backbone-
 Synthesis and Use as Ligands in Asymmetric Catalysis
;
_journal_name_full 'Journal of Organic Chemistry'
_journal_page_first 2486
_journal_page_last 2492
_journal_paper_doi 10.1021/jo0526136
_journal_volume 71
_journal_year 2006
_chemical_formula_sum 'C38.5 H48 Cl3 F6 Fe N O P Pd Sb'
_chemical_formula_weight 1076.10
_chemical_name_systematic
;
  ?
;
_space_group_IT_number 5
_symmetry_cell_setting monoclinic
_symmetry_space_group_name_Hall 'C 2y'
_symmetry_space_group_name_H-M 'C 1 2 1'
_atom_sites_solution_hydrogens geom
_atom_sites_solution_primary direct
_atom_sites_solution_secondary difmap
_audit_creation_method SHELXL-97
_cell_angle_alpha 90.0
_cell_angle_beta 111.143(1)
_cell_angle_gamma 90.0
_cell_formula_units_Z 8
_cell_length_a 19.899(1)
_cell_length_b 20.987(1)
_cell_length_c 21.619(1)
_cell_measurement_reflns_used 9146
_cell_measurement_temperature 100(2)
_cell_measurement_theta_max 28.34
_cell_measurement_theta_min 2.39
_cell_volume 8420.8(8)
_computing_cell_refinement 'Bruker SMART'
_computing_data_collection 'Bruker SMART'
_computing_data_reduction 'Bruker SAINT'
_computing_molecular_graphics 'Bruker SHELXTL'
_computing_publication_material 'Bruker SHELXTL'
_computing_structure_refinement 'SHELXL-97 (Sheldrick, 1997)'
_computing_structure_solution 'SHELXS-97 (Sheldrick, 1990)'
_diffrn_ambient_temperature 100(2)
_diffrn_measured_fraction_theta_full 0.999
_diffrn_measured_fraction_theta_max 0.999
_diffrn_measurement_device_type 'CCD area detector'
_diffrn_measurement_method 'phi and omega scans'
_diffrn_radiation_monochromator graphite
_diffrn_radiation_source 'fine-focus sealed tube'
_diffrn_radiation_type MoK\a
_diffrn_radiation_wavelength 0.71073
_diffrn_reflns_av_R_equivalents 0.0262
_diffrn_reflns_av_sigmaI/netI 0.0410
_diffrn_reflns_limit_h_max 26
_diffrn_reflns_limit_h_min -26
_diffrn_reflns_limit_k_max 27
_diffrn_reflns_limit_k_min -28
_diffrn_reflns_limit_l_max 28
_diffrn_reflns_limit_l_min -28
_diffrn_reflns_number 45021
_diffrn_reflns_theta_full 28.35
_diffrn_reflns_theta_max 28.35
_diffrn_reflns_theta_min 1.01
_exptl_absorpt_coefficient_mu 1.686
_exptl_absorpt_correction_T_max 0.8911
_exptl_absorpt_correction_T_min 0.6877
_exptl_absorpt_correction_type multi-scan
_exptl_crystal_colour orange
_exptl_crystal_density_diffrn 1.698
_exptl_crystal_density_meas 0
_exptl_crystal_density_method 'not measured'
_exptl_crystal_description irregular
_exptl_crystal_F_000 4296
_exptl_crystal_size_max 0.24
_exptl_crystal_size_mid 0.18
_exptl_crystal_size_min 0.07
_refine_diff_density_max 1.077
_refine_diff_density_min -0.460
_refine_diff_density_rms 0.083
_refine_ls_abs_structure_details 'Flack H D (1983), Acta Cryst. A39, 876-881'
_refine_ls_abs_structure_Flack -0.021(8)
_refine_ls_extinction_method none
_refine_ls_goodness_of_fit_ref 1.024
_refine_ls_hydrogen_treatment constr
_refine_ls_matrix_type full
_refine_ls_number_parameters 983
_refine_ls_number_reflns 20874
_refine_ls_number_restraints 1
_refine_ls_restrained_S_all 1.024
_refine_ls_R_factor_all 0.0319
_refine_ls_R_factor_gt 0.0271
_refine_ls_shift/su_max 0.003
_refine_ls_shift/su_mean 0.000
_refine_ls_structure_factor_coef Fsqd
_refine_ls_weighting_details 'calc w=1/[\s^2^(Fo^2^)+(0.0274P)^2^+0.0000P] where P=(Fo^2^+2Fc^2^)/3'
_refine_ls_weighting_scheme calc
_refine_ls_wR_factor_gt 0.0625
_refine_ls_wR_factor_ref 0.0645
_reflns_number_gt 18942
_reflns_number_total 20874
_reflns_threshold_expression >2sigma(I)
_cod_data_source_file jo0526136si20060103_032154.cif
_cod_original_sg_symbol_H-M 'C 2'
_cod_original_formula_sum 'C38.50 H48 Cl3 F6 Fe N O P Pd Sb'
_cod_database_code 4021576

loop_
_symmetry_equiv_pos_as_xyz
'x, y, z'
'-x, y, -z'
'x+1/2, y+1/2, z'
'-x+1/2, y+1/2, -z'

loop_
_atom_site_label
_atom_site_type_symbol
_atom_site_fract_x
_atom_site_fract_y
_atom_site_fract_z
_atom_site_U_iso_or_equiv
_atom_site_adp_type
_atom_site_occupancy
_atom_site_symmetry_multiplicity
_atom_site_calc_flag
_atom_site_refinement_flags
Pd1 Pd 0.258088(11) 0.928632(9) -0.081823(10) 0.01605(6) Uani 1 1 d .
Pd2 Pd 0.739824(11) 0.915595(9) 0.577690(10) 0.01605(6) Uani 1 1 d .
Fe1 Fe 0.19797(2) 1.060040(18) 0.086989(19) 0.01588(9) Uani 1 1 d .
Fe2 Fe 0.80371(2) 1.045615(18) 0.410340(19) 0.01611(9) Uani 1 1 d .
P1 P 0.30461(4) 1.01144(3) -0.01260(3) 0.01561(14) Uani 1 1 d .
P2 P 0.69450(4) 0.99876(3) 0.50845(3) 0.01582(14) Uani 1 1 d .
O1 O 0.07219(10) 0.94440(9) -0.02971(10) 0.0207(4) Uani 1 1 d .
O2 O 0.92488(10) 0.92748(9) 0.52359(10) 0.0206(4) Uani 1 1 d .
N1 N 0.16881(12) 0.91721(10) -0.05398(11) 0.0166(5) Uani 1 1 d .
N2 N 0.82738(12) 0.90124(10) 0.54739(11) 0.0163(5) Uani 1 1 d .
C1 C 0.13720(14) 0.95965(13) -0.03109(13) 0.0174(5) Uani 1 1 d .
C2 C 0.05344(15) 0.88323(13) -0.06370(15) 0.0235(6) Uani 1 1 d .
H2A H 0.0169 0.8888 -0.1088 0.028 Uiso 1 1 calc R
H2B H 0.0341 0.8536 -0.0385 0.028 Uiso 1 1 calc R
C3 C 0.12424(14) 0.85785(12) -0.06715(14) 0.0188(5) Uani 1 1 d .
H3 H 0.1157 0.8427 -0.1132 0.023 Uiso 1 1 calc R
C4 C 0.15969(15) 0.80398(13) -0.01746(14) 0.0219(6) Uani 1 1 d .
C5 C 0.11110(16) 0.74471(14) -0.03693(15) 0.0260(6) Uani 1 1 d .
H5A H 0.1316 0.7108 -0.0044 0.039 Uiso 1 1 calc R
H5B H 0.1079 0.7301 -0.0810 0.039 Uiso 1 1 calc R
H5C H 0.0629 0.7555 -0.0378 0.039 Uiso 1 1 calc R
C6 C 0.23279(16) 0.78636(14) -0.02096(17) 0.0297(7) Uani 1 1 d .
H6A H 0.2647 0.8235 -0.0091 0.045 Uiso 1 1 calc R
H6B H 0.2263 0.7727 -0.0661 0.045 Uiso 1 1 calc R
H6C H 0.2542 0.7516 0.0101 0.045 Uiso 1 1 calc R
C7 C 0.16988(18) 0.82370(14) 0.05264(15) 0.0304(7) Uani 1 1 d .
H7A H 0.1938 0.7893 0.0833 0.046 Uiso 1 1 calc R
H7B H 0.1228 0.8323 0.0557 0.046 Uiso 1 1 calc R
H7C H 0.1996 0.8623 0.0643 0.046 Uiso 1 1 calc R
C12 C 0.22938(17) 0.86886(16) -0.17356(15) 0.0276(7) Uani 1 1 d .
H12A H 0.2066 0.8271 -0.1726 0.033 Uiso 1 1 calc R
H12B H 0.2085 0.8914 -0.2165 0.033 Uiso 1 1 calc R
C13 C 0.30346(19) 0.87222(17) -0.14198(17) 0.0334(7) Uani 1 1 d .
H13 H 0.3317 0.8345 -0.1313 0.040 Uiso 1 1 calc R
C14 C 0.33651(17) 0.93341(15) -0.12573(16) 0.0271(7) Uani 1 1 d .
H14A H 0.3269 0.9637 -0.1630 0.033 Uiso 1 1 calc R
H14B H 0.3873 0.9338 -0.0949 0.033 Uiso 1 1 calc R
C21 C 0.33037(15) 1.07569(13) -0.05604(14) 0.0185(5) Uani 1 1 d .
C22 C 0.27643(16) 1.11390(14) -0.10006(14) 0.0226(6) Uani 1 1 d .
H22 H 0.2275 1.1070 -0.1054 0.027 Uiso 1 1 calc R
C23 C 0.29402(17) 1.16159(14) -0.13588(15) 0.0261(6) Uani 1 1 d .
H23 H 0.2571 1.1876 -0.1651 0.031 Uiso 1 1 calc R
C24 C 0.36506(18) 1.17165(14) -0.12952(16) 0.0279(7) Uani 1 1 d .
H24 H 0.3769 1.2048 -0.1537 0.033 Uiso 1 1 calc R
C25 C 0.41913(17) 1.13262(14) -0.08713(15) 0.0245(6) Uani 1 1 d .
H25 H 0.4679 1.1385 -0.0831 0.029 Uiso 1 1 calc R
C26 C 0.40115(16) 1.08516(14) -0.05084(15) 0.0220(6) Uani 1 1 d .
H26 H 0.4380 1.0588 -0.0220 0.026 Uiso 1 1 calc R
C31 C 0.38379(14) 0.99575(13) 0.05991(13) 0.0182(5) Uani 1 1 d .
C32 C 0.40587(15) 0.93245(14) 0.07438(14) 0.0227(6) Uani 1 1 d .
H32 H 0.3793 0.8990 0.0466 0.027 Uiso 1 1 calc R
C33 C 0.46699(16) 0.91850(15) 0.12957(15) 0.0270(6) Uani 1 1 d .
H33 H 0.4819 0.8755 0.1397 0.032 Uiso 1 1 calc R
C34 C 0.50597(16) 0.96731(15) 0.16960(15) 0.0256(6) Uani 1 1 d .
H34 H 0.5474 0.9577 0.2075 0.031 Uiso 1 1 calc R
C35 C 0.48487(16) 1.03019(15) 0.15466(15) 0.0259(6) Uani 1 1 d .
H35 H 0.5123 1.0636 0.1818 0.031 Uiso 1 1 calc R
C36 C 0.42392(15) 1.04424(14) 0.10021(14) 0.0227(6) Uani 1 1 d .
H36 H 0.4094 1.0873 0.0903 0.027 Uiso 1 1 calc R
C41 C 0.23494(14) 1.04817(12) 0.00942(13) 0.0163(5) Uani 1 1 d .
C42 C 0.23174(15) 1.11424(13) 0.02537(13) 0.0185(5) Uani 1 1 d .
H42 H 0.2714 1.1428 0.0393 0.022 Uiso 1 1 calc R
C43 C 0.15938(15) 1.12980(13) 0.01694(14) 0.0207(6) Uani 1 1 d .
H43 H 0.1425 1.1707 0.0234 0.025 Uiso 1 1 calc R
C44 C 0.11663(15) 1.07423(13) -0.00265(13) 0.0190(5) Uani 1 1 d .
H44 H 0.0665 1.0712 -0.0108 0.023 Uiso 1 1 calc R
C45 C 0.16213(14) 1.02359(12) -0.00793(13) 0.0161(5) Uani 1 1 d .
C51 C 0.27004(16) 1.07235(14) 0.18221(14) 0.0215(6) Uani 1 1 d .
C52 C 0.20811(16) 1.11112(14) 0.17027(14) 0.0230(6) Uani 1 1 d .
C53 C 0.14676(16) 1.07083(15) 0.15387(14) 0.0246(6) Uani 1 1 d .
C54 C 0.17068(16) 1.00673(14) 0.15498(14) 0.0232(6) Uani 1 1 d .
C55 C 0.24698(15) 1.00720(13) 0.17212(13) 0.0194(5) Uani 1 1 d .
C56 C 0.34586(17) 1.09519(17) 0.20664(16) 0.0319(7) Uani 1 1 d .
H56A H 0.3482 1.1367 0.1867 0.048 Uiso 1 1 calc R
H56B H 0.3760 1.0645 0.1943 0.048 Uiso 1 1 calc R
H56C H 0.3634 1.0994 0.2550 0.048 Uiso 1 1 calc R
C57 C 0.2079(2) 1.18275(15) 0.17558(17) 0.0377(8) Uani 1 1 d .
H57A H 0.1621 1.1995 0.1449 0.056 Uiso 1 1 calc R
H57B H 0.2476 1.2004 0.1643 0.056 Uiso 1 1 calc R
H57C H 0.2140 1.1949 0.2210 0.056 Uiso 1 1 calc R
C58 C 0.07106(18) 1.09192(19) 0.13970(17) 0.0401(9) Uani 1 1 d .
H58A H 0.0644 1.1014 0.1815 0.060 Uiso 1 1 calc R
H58B H 0.0378 1.0579 0.1163 0.060 Uiso 1 1 calc R
H58C H 0.0612 1.1303 0.1120 0.060 Uiso 1 1 calc R
C59 C 0.12345(19) 0.94940(16) 0.14343(16) 0.0342(8) Uani 1 1 d .
H59A H 0.0977 0.9497 0.1745 0.051 Uiso 1 1 calc R
H59B H 0.1530 0.9108 0.1504 0.051 Uiso 1 1 calc R
H59C H 0.0885 0.9500 0.0978 0.051 Uiso 1 1 calc R
C60 C 0.29557(17) 0.95034(14) 0.18241(15) 0.0280(7) Uani 1 1 d .
H60A H 0.3379 0.9617 0.1717 0.042 Uiso 1 1 calc R
H60B H 0.2695 0.9155 0.1535 0.042 Uiso 1 1 calc R
H60C H 0.3111 0.9366 0.2288 0.042 Uiso 1 1 calc R
C61 C 0.86035(14) 0.94382(13) 0.52596(12) 0.0160(5) Uani 1 1 d .
C62 C 0.93869(15) 0.86254(13) 0.54851(16) 0.0263(6) Uani 1 1 d .
H62A H 0.9805 0.8612 0.5908 0.032 Uiso 1 1 calc R
H62B H 0.9487 0.8345 0.5160 0.032 Uiso 1 1 calc R
C63 C 0.86974(14) 0.84145(13) 0.55902(14) 0.0191(5) Uani 1 1 d .
H63 H 0.8823 0.8282 0.6063 0.023 Uiso 1 1 calc R
C64 C 0.82970(16) 0.78646(13) 0.51360(15) 0.0226(6) Uani 1 1 d .
C65 C 0.87897(16) 0.72782(13) 0.53065(15) 0.0250(6) Uani 1 1 d .
H65A H 0.8889 0.7155 0.5768 0.038 Uiso 1 1 calc R
H65B H 0.9244 0.7380 0.5248 0.038 Uiso 1 1 calc R
H65C H 0.8552 0.6925 0.5013 0.038 Uiso 1 1 calc R
C66 C 0.76078(16) 0.77029(14) 0.52526(17) 0.0311(7) Uani 1 1 d .
H66A H 0.7300 0.8082 0.5172 0.047 Uiso 1 1 calc R
H66B H 0.7727 0.7561 0.5712 0.047 Uiso 1 1 calc R
H66C H 0.7352 0.7362 0.4949 0.047 Uiso 1 1 calc R
C67 C 0.8106(2) 0.80339(15) 0.44050(16) 0.0379(8) Uani 1 1 d .
H67A H 0.7825 0.7687 0.4128 0.057 Uiso 1 1 calc R
H67B H 0.8550 0.8097 0.4314 0.057 Uiso 1 1 calc R
H67C H 0.7821 0.8427 0.4304 0.057 Uiso 1 1 calc R
C72 C 0.66352(17) 0.92250(15) 0.62359(15) 0.0260(6) Uani 1 1 d .
H72A H 0.6739 0.9542 0.6598 0.031 Uiso 1 1 calc R
H72B H 0.6123 0.9221 0.5937 0.031 Uiso 1 1 calc R
C73 C 0.69656(19) 0.86266(16) 0.64129(17) 0.0333(7) Uani 1 1 d .
H73 H 0.6682 0.8250 0.6321 0.040 Uiso 1 1 calc R
C74 C 0.77066(17) 0.85884(16) 0.67221(15) 0.0286(7) Uani 1 1 d .
H74A H 0.7929 0.8166 0.6723 0.034 Uiso 1 1 calc R
H74B H 0.7924 0.8827 0.7142 0.034 Uiso 1 1 calc R
C81 C 0.61452(14) 0.98705(13) 0.43567(14) 0.0185(5) Uani 1 1 d .
C82 C 0.58036(15) 1.03817(13) 0.39518(14) 0.0215(6) Uani 1 1 d .
H82 H 0.5998 1.0799 0.4052 0.026 Uiso 1 1 calc R
C83 C 0.51812(16) 1.02820(15) 0.34036(15) 0.0253(6) Uani 1 1 d .
H83 H 0.4949 1.0630 0.3129 0.030 Uiso 1 1 calc R
C84 C 0.48985(16) 0.96712(16) 0.32569(15) 0.0271(6) Uani 1 1 d .
H84 H 0.4478 0.9600 0.2876 0.033 Uiso 1 1 calc R
C85 C 0.52295(16) 0.91668(15) 0.36657(15) 0.0262(6) Uani 1 1 d .
H85 H 0.5030 0.8751 0.3569 0.031 Uiso 1 1 calc R
C86 C 0.58503(15) 0.92640(13) 0.42160(14) 0.0214(6) Uani 1 1 d .
H86 H 0.6073 0.8916 0.4496 0.026 Uiso 1 1 calc R
C91 C 0.67175(15) 1.06249(12) 0.55447(14) 0.0187(5) Uani 1 1 d .
C92 C 0.72743(16) 1.09736(14) 0.60012(14) 0.0234(6) Uani 1 1 d .
H92 H 0.7759 1.0893 0.6046 0.028 Uiso 1 1 calc R
C93 C 0.71239(18) 1.14374(14) 0.63891(15) 0.0280(7) Uani 1 1 d .
H93 H 0.7505 1.1676 0.6696 0.034 Uiso 1 1 calc R
C94 C 0.64177(19) 1.15539(14) 0.63299(16) 0.0293(7) Uani 1 1 d .
H94 H 0.6314 1.1873 0.6594 0.035 Uiso 1 1 calc R
C95 C 0.58635(18) 1.12039(14) 0.58843(16) 0.0275(7) Uani 1 1 d .
H95 H 0.5379 1.1284 0.5843 0.033 Uiso 1 1 calc R
C96 C 0.60124(16) 1.07383(14) 0.54990(15) 0.0224(6) Uani 1 1 d .
H96 H 0.5630 1.0494 0.5201 0.027 Uiso 1 1 calc R
C101 C 0.76519(14) 1.03440(13) 0.48682(13) 0.0170(5) Uani 1 1 d .
C102 C 0.83770(14) 1.00854(13) 0.50506(13) 0.0170(5) Uani 1 1 d .
C103 C 0.88404(15) 1.05878(12) 0.50043(13) 0.0190(6) Uani 1 1 d .
H103 H 0.9342 1.0551 0.5089 0.023 Uiso 1 1 calc R
C104 C 0.84252(15) 1.11502(13) 0.48100(14) 0.0200(6) Uani 1 1 d .
H104 H 0.8602 1.1558 0.4752 0.024 Uiso 1 1 calc R
C105 C 0.77006(15) 1.10019(13) 0.47174(14) 0.0198(5) Uani 1 1 d .
H105 H 0.7309 1.1293 0.4577 0.024 Uiso 1 1 calc R
C111 C 0.80117(16) 1.09543(14) 0.32797(14) 0.0240(6) Uani 1 1 d .
C112 C 0.85878(16) 1.05045(15) 0.34633(14) 0.0246(6) Uani 1 1 d .
C113 C 0.82850(15) 0.98839(14) 0.34339(14) 0.0229(6) Uani 1 1 d .
C114 C 0.75181(15) 0.99489(14) 0.32436(13) 0.0211(6) Uani 1 1 d .
C115 C 0.73518(15) 1.06121(14) 0.31412(14) 0.0223(6) Uani 1 1 d .
C116 C 0.8088(2) 1.16648(15) 0.32287(17) 0.0341(8) Uani 1 1 d .
H11A H 0.8539 1.1806 0.3571 0.051 Uiso 1 1 calc R
H11B H 0.7680 1.1879 0.3292 0.051 Uiso 1 1 calc R
H11C H 0.8096 1.1771 0.2790 0.051 Uiso 1 1 calc R
C117 C 0.93695(16) 1.06469(18) 0.36303(16) 0.0347(8) Uani 1 1 d .
H11D H 0.9659 1.0297 0.3894 0.052 Uiso 1 1 calc R
H11E H 0.9493 1.1044 0.3886 0.052 Uiso 1 1 calc R
H11F H 0.9469 1.0694 0.3220 0.052 Uiso 1 1 calc R
C118 C 0.86955(18) 0.92737(15) 0.35434(16) 0.0305(7) Uani 1 1 d .
H11G H 0.8895 0.9217 0.3193 0.046 Uiso 1 1 calc R
H11H H 0.8373 0.8918 0.3533 0.046 Uiso 1 1 calc R
H11I H 0.9089 0.9286 0.3976 0.046 Uiso 1 1 calc R
C119 C 0.69837(16) 0.94193(14) 0.31336(14) 0.0248(6) Uani 1 1 d .
H11J H 0.6834 0.9272 0.2673 0.037 Uiso 1 1 calc R
H11K H 0.6562 0.9573 0.3222 0.037 Uiso 1 1 calc R
H11L H 0.7205 0.9066 0.3434 0.037 Uiso 1 1 calc R
C120 C 0.66194(17) 1.09008(16) 0.28782(16) 0.0310(7) Uani 1 1 d .
H12A H 0.6476 1.0968 0.2399 0.047 Uiso 1 1 calc R
H12B H 0.6625 1.1311 0.3097 0.047 Uiso 1 1 calc R
H12C H 0.6275 1.0614 0.2965 0.047 Uiso 1 1 calc R
Sb1 Sb 0.5000 0.781542(12) 1.0000 0.01999(7) Uani 1 2 d S
Sb2 Sb 0.000138(9) 0.746485(12) 0.749002(8) 0.01847(4) Uani 1 1 d .
Sb3 Sb 0.5000 0.770359(12) 0.5000 0.02131(7) Uani 1 2 d S
F1 F 0.40772(9) 0.78159(9) 1.00509(10) 0.0311(4) Uani 1 1 d .
F2 F 0.5000 0.69245(11) 1.0000 0.0313(6) Uani 1 2 d S
F3 F 0.45836(10) 0.78081(9) 0.90715(9) 0.0337(4) Uani 1 1 d .
F4 F 0.5000 0.87043(11) 1.0000 0.0303(6) Uani 1 2 d S
F11 F -0.00740(10) 0.68206(9) 0.80533(10) 0.0354(5) Uani 1 1 d .
F12 F -0.09968(9) 0.74432(9) 0.70170(9) 0.0299(4) Uani 1 1 d .
F13 F 0.01317(10) 0.68587(9) 0.69138(10) 0.0348(4) Uani 1 1 d .
F14 F 0.00925(11) 0.81165(9) 0.69288(10) 0.0390(5) Uani 1 1 d .
F15 F 0.09969(9) 0.75123(9) 0.79595(9) 0.0299(4) Uani 1 1 d .
F16 F -0.01540(11) 0.80847(9) 0.80521(10) 0.0383(5) Uani 1 1 d .
F21 F 0.5000 0.85930(11) 0.5000 0.0318(6) Uani 1 2 d S
F22 F 0.54136(11) 0.77080(10) 0.59277(9) 0.0371(4) Uani 1 1 d .
F23 F 0.40798(9) 0.77092(9) 0.50496(10) 0.0337(4) Uani 1 1 d .
F24 F 0.5000 0.68143(12) 0.5000 0.0370(7) Uani 1 2 d S
Cl1 Cl 0.90167(6) 1.00756(4) 0.69728(5) 0.0473(2) Uani 1 1 d .
Cl2 Cl 1.04663(6) 0.97354(5) 0.78586(5) 0.0508(2) Uani 1 1 d .
Cl3 Cl 0.90828(7) 1.17084(6) 0.65478(7) 0.0713(4) Uani 1 1 d .
Cl4 Cl 0.90145(7) 1.28272(6) 0.73029(7) 0.0728(4) Uani 1 1 d .
Cl5 Cl 1.08173(6) 1.15083(6) 0.81251(6) 0.0589(3) Uani 1 1 d .
Cl6 Cl 1.12215(7) 1.28343(7) 0.81104(9) 0.0947(5) Uani 1 1 d .
C200 C 0.9678(2) 0.95189(17) 0.71761(19) 0.0419(9) Uani 1 1 d .
H20A H 0.9813 0.9438 0.6785 0.050 Uiso 1 1 calc R
H20B H 0.9486 0.9116 0.7285 0.050 Uiso 1 1 calc R
C201 C 0.9278(3) 1.2518(2) 0.6676(2) 0.0533(11) Uani 1 1 d .
H20C H 0.9027 1.2752 0.6258 0.064 Uiso 1 1 calc R
H20D H 0.9802 1.2583 0.6795 0.064 Uiso 1 1 calc R
C202 C 1.0864(3) 1.2231(3) 0.8506(2) 0.0738(17) Uani 1 1 d .
H20E H 1.1177 1.2195 0.8979 0.089 Uiso 1 1 calc R
H20F H 1.0377 1.2359 0.8484 0.089 Uiso 1 1 calc R

loop_
_atom_site_aniso_label
_atom_site_aniso_U_11
_atom_site_aniso_U_22
_atom_site_aniso_U_33
_atom_site_aniso_U_23
_atom_site_aniso_U_13
_atom_site_aniso_U_12
Pd1 0.01438(11) 0.01816(13) 0.01628(10) -0.00213(8) 0.00634(9) -0.00019(7)
Pd2 0.01459(11) 0.01760(13) 0.01711(11) 0.00227(8) 0.00708(9) 0.00053(7)
Fe1 0.01402(19) 0.0190(2) 0.01450(19) -0.00088(14) 0.00501(16) 0.00059(14)
Fe2 0.01374(19) 0.0197(2) 0.01416(19) 0.00167(14) 0.00413(16) -0.00115(14)
P1 0.0130(3) 0.0181(3) 0.0162(3) -0.0007(3) 0.0058(3) 0.0004(2)
P2 0.0133(3) 0.0176(3) 0.0165(3) 0.0010(3) 0.0053(3) 0.0001(2)
O1 0.0153(9) 0.0225(10) 0.0246(10) -0.0047(8) 0.0078(8) -0.0028(8)
O2 0.0137(9) 0.0236(10) 0.0252(10) 0.0064(8) 0.0077(8) 0.0026(7)
N1 0.0161(11) 0.0161(10) 0.0168(11) -0.0027(8) 0.0048(9) -0.0009(8)
N2 0.0136(11) 0.0168(11) 0.0186(11) 0.0021(9) 0.0057(9) 0.0007(8)
C1 0.0153(13) 0.0222(13) 0.0132(13) 0.0013(10) 0.0034(10) -0.0004(10)
C2 0.0193(14) 0.0213(13) 0.0296(16) -0.0068(11) 0.0084(12) -0.0039(11)
C3 0.0159(13) 0.0192(13) 0.0196(14) -0.0049(10) 0.0044(11) -0.0042(10)
C4 0.0202(14) 0.0212(13) 0.0209(14) -0.0021(11) 0.0031(12) -0.0040(11)
C5 0.0294(16) 0.0203(13) 0.0263(15) -0.0018(12) 0.0078(13) -0.0055(12)
C6 0.0217(16) 0.0221(14) 0.0413(19) 0.0040(13) 0.0066(14) 0.0045(12)
C7 0.0414(19) 0.0249(15) 0.0208(15) -0.0011(12) 0.0061(14) -0.0033(13)
C12 0.0275(16) 0.0341(16) 0.0231(16) -0.0082(13) 0.0116(13) -0.0018(13)
C13 0.0356(19) 0.0403(18) 0.0308(18) -0.0097(14) 0.0198(15) 0.0005(15)
C14 0.0244(15) 0.0360(16) 0.0263(16) -0.0104(13) 0.0154(13) -0.0044(13)
C21 0.0191(14) 0.0183(12) 0.0181(14) -0.0022(10) 0.0067(11) -0.0005(10)
C22 0.0228(15) 0.0277(14) 0.0194(14) -0.0007(11) 0.0099(12) 0.0033(11)
C23 0.0306(17) 0.0273(15) 0.0204(15) 0.0032(12) 0.0093(13) 0.0060(12)
C24 0.0401(18) 0.0240(14) 0.0259(16) 0.0001(12) 0.0195(14) -0.0005(13)
C25 0.0268(16) 0.0254(14) 0.0276(16) -0.0029(12) 0.0173(13) -0.0017(12)
C26 0.0198(14) 0.0256(14) 0.0220(15) 0.0026(11) 0.0093(12) 0.0024(11)
C31 0.0171(13) 0.0256(14) 0.0139(13) -0.0003(10) 0.0082(11) 0.0019(11)
C32 0.0187(14) 0.0243(14) 0.0232(14) -0.0037(11) 0.0052(12) -0.0004(11)
C33 0.0264(16) 0.0272(15) 0.0286(16) 0.0055(12) 0.0113(13) 0.0082(12)
C34 0.0173(14) 0.0376(17) 0.0197(15) 0.0013(12) 0.0040(12) 0.0050(12)
C35 0.0212(15) 0.0334(16) 0.0204(15) -0.0049(12) 0.0043(12) -0.0021(12)
C36 0.0206(15) 0.0241(14) 0.0230(15) -0.0010(11) 0.0073(12) -0.0013(11)
C41 0.0166(13) 0.0199(13) 0.0136(12) -0.0004(10) 0.0069(10) 0.0006(10)
C42 0.0202(14) 0.0209(13) 0.0159(13) -0.0014(10) 0.0084(11) -0.0010(10)
C43 0.0219(14) 0.0201(13) 0.0215(14) 0.0018(11) 0.0093(12) 0.0045(11)
C44 0.0172(13) 0.0245(13) 0.0138(13) 0.0022(10) 0.0039(11) 0.0058(11)
C45 0.0122(13) 0.0194(12) 0.0164(13) 0.0027(10) 0.0048(10) 0.0019(10)
C51 0.0235(15) 0.0252(14) 0.0153(14) -0.0057(11) 0.0063(12) -0.0023(11)
C52 0.0303(16) 0.0259(14) 0.0156(14) -0.0020(11) 0.0115(12) 0.0044(12)
C53 0.0225(15) 0.0362(16) 0.0169(14) 0.0026(12) 0.0094(12) 0.0048(12)
C54 0.0203(15) 0.0323(15) 0.0172(14) 0.0021(11) 0.0070(12) -0.0013(12)
C55 0.0186(14) 0.0250(14) 0.0132(13) 0.0006(10) 0.0037(11) 0.0001(11)
C56 0.0238(16) 0.0457(19) 0.0242(17) -0.0090(14) 0.0062(13) -0.0105(14)
C57 0.063(2) 0.0263(16) 0.0244(17) -0.0048(13) 0.0166(17) 0.0085(16)
C58 0.0272(18) 0.068(3) 0.0281(18) 0.0110(17) 0.0138(15) 0.0173(17)
C59 0.0392(19) 0.0375(18) 0.0288(17) -0.0037(14) 0.0158(15) -0.0174(15)
C60 0.0328(17) 0.0284(15) 0.0177(14) -0.0007(12) 0.0030(13) 0.0051(13)
C61 0.0123(12) 0.0222(13) 0.0128(12) 0.0002(10) 0.0037(10) -0.0010(10)
C62 0.0183(14) 0.0243(14) 0.0384(18) 0.0082(12) 0.0127(13) 0.0035(11)
C63 0.0164(13) 0.0211(13) 0.0206(14) 0.0052(11) 0.0077(11) 0.0028(10)
C64 0.0227(15) 0.0219(13) 0.0230(15) 0.0039(11) 0.0081(12) 0.0041(11)
C65 0.0255(16) 0.0202(13) 0.0291(16) -0.0002(11) 0.0095(13) 0.0051(11)
C66 0.0224(15) 0.0218(14) 0.047(2) -0.0073(14) 0.0095(14) -0.0010(12)
C67 0.058(2) 0.0247(15) 0.0235(17) 0.0016(13) 0.0050(16) 0.0108(15)
C72 0.0245(16) 0.0323(16) 0.0274(16) 0.0048(13) 0.0167(13) 0.0034(12)
C73 0.038(2) 0.0364(17) 0.0339(18) 0.0094(14) 0.0227(16) -0.0002(14)
C74 0.0278(16) 0.0368(17) 0.0229(16) 0.0069(13) 0.0110(13) 0.0036(13)
C81 0.0167(13) 0.0218(13) 0.0180(13) -0.0003(10) 0.0076(11) -0.0013(10)
C82 0.0196(14) 0.0235(13) 0.0217(15) 0.0018(11) 0.0079(12) 0.0016(11)
C83 0.0206(15) 0.0297(15) 0.0241(15) 0.0063(12) 0.0064(12) 0.0044(12)
C84 0.0149(14) 0.0417(18) 0.0221(15) -0.0020(13) 0.0035(12) -0.0049(12)
C85 0.0211(15) 0.0296(15) 0.0270(16) -0.0044(12) 0.0076(13) -0.0066(12)
C86 0.0216(14) 0.0219(13) 0.0224(14) 0.0011(11) 0.0101(12) -0.0019(11)
C91 0.0235(14) 0.0166(12) 0.0178(13) -0.0005(10) 0.0095(12) -0.0006(10)
C92 0.0243(15) 0.0274(14) 0.0192(14) -0.0006(11) 0.0086(12) -0.0010(12)
C93 0.0352(18) 0.0304(15) 0.0189(15) -0.0038(12) 0.0103(13) -0.0036(13)
C94 0.0427(19) 0.0274(15) 0.0259(16) -0.0024(12) 0.0223(15) 0.0017(13)
C95 0.0304(17) 0.0262(15) 0.0360(18) 0.0020(13) 0.0241(15) 0.0038(12)
C96 0.0223(15) 0.0226(14) 0.0256(16) 0.0000(11) 0.0126(13) -0.0011(11)
C101 0.0157(13) 0.0211(13) 0.0153(13) 0.0012(10) 0.0069(11) 0.0003(10)
C102 0.0158(13) 0.0213(13) 0.0143(13) -0.0012(10) 0.0059(11) -0.0004(10)
C103 0.0171(14) 0.0221(13) 0.0158(13) 0.0019(10) 0.0036(11) -0.0028(10)
C104 0.0227(15) 0.0198(13) 0.0178(14) 0.0011(10) 0.0077(12) -0.0050(11)
C105 0.0234(14) 0.0182(12) 0.0185(14) 0.0001(10) 0.0083(12) -0.0006(11)
C111 0.0251(15) 0.0299(15) 0.0160(14) 0.0023(11) 0.0062(12) -0.0050(12)
C112 0.0207(15) 0.0381(17) 0.0146(14) 0.0016(12) 0.0060(12) -0.0024(12)
C113 0.0197(14) 0.0327(15) 0.0156(14) -0.0015(11) 0.0057(11) 0.0016(12)
C114 0.0207(14) 0.0285(14) 0.0118(13) 0.0012(11) 0.0031(11) -0.0006(11)
C115 0.0176(14) 0.0298(15) 0.0172(14) 0.0061(11) 0.0033(11) -0.0007(11)
C116 0.045(2) 0.0281(16) 0.0277(17) 0.0065(13) 0.0112(16) -0.0086(14)
C117 0.0203(16) 0.060(2) 0.0252(17) -0.0022(15) 0.0097(14) -0.0084(15)
C118 0.0330(18) 0.0365(17) 0.0250(16) -0.0009(13) 0.0140(14) 0.0097(14)
C119 0.0260(15) 0.0276(15) 0.0168(14) -0.0008(11) 0.0030(12) -0.0059(12)
C120 0.0227(16) 0.0416(18) 0.0269(17) 0.0102(14) 0.0068(13) 0.0034(13)
Sb1 0.01700(13) 0.01842(15) 0.02547(15) 0.000 0.00879(11) 0.000
Sb2 0.01796(9) 0.01682(8) 0.01906(9) -0.00016(6) 0.00478(7) 0.00040(6)
Sb3 0.01574(13) 0.01996(16) 0.02930(15) 0.000 0.00942(11) 0.000
F1 0.0228(9) 0.0275(9) 0.0472(11) 0.0029(8) 0.0177(9) 0.0009(7)
F2 0.0311(14) 0.0170(11) 0.0483(17) 0.000 0.0173(13) 0.000
F3 0.0337(10) 0.0403(11) 0.0240(9) -0.0025(8) 0.0065(8) -0.0019(9)
F4 0.0407(15) 0.0170(11) 0.0406(16) 0.000 0.0234(13) 0.000
F11 0.0346(11) 0.0360(10) 0.0344(11) 0.0124(8) 0.0108(9) -0.0052(8)
F12 0.0182(9) 0.0339(9) 0.0317(10) -0.0038(8) 0.0017(7) 0.0018(8)
F13 0.0334(11) 0.0368(10) 0.0331(11) -0.0120(8) 0.0108(9) 0.0074(8)
F14 0.0405(12) 0.0347(11) 0.0377(12) 0.0159(9) 0.0091(9) -0.0042(9)
F15 0.0181(9) 0.0348(10) 0.0320(10) 0.0017(8) 0.0032(7) -0.0019(8)
F16 0.0401(12) 0.0333(10) 0.0401(12) -0.0163(9) 0.0128(10) 0.0034(9)
F21 0.0382(15) 0.0188(12) 0.0456(17) 0.000 0.0238(13) 0.000
F22 0.0350(11) 0.0461(11) 0.0273(10) 0.0039(9) 0.0077(8) 0.0011(9)
F23 0.0204(9) 0.0342(10) 0.0506(12) 0.0043(9) 0.0179(9) 0.0028(8)
F24 0.0329(15) 0.0213(12) 0.061(2) 0.000 0.0219(14) 0.000
Cl1 0.0582(6) 0.0371(5) 0.0406(5) 0.0019(4) 0.0104(4) 0.0027(4)
Cl2 0.0495(6) 0.0617(6) 0.0428(6) 0.0124(5) 0.0183(5) 0.0086(5)
Cl3 0.0565(7) 0.0545(7) 0.1050(11) -0.0301(7) 0.0317(7) -0.0214(6)
Cl4 0.0858(9) 0.0688(8) 0.0838(9) -0.0146(7) 0.0548(8) 0.0001(7)
Cl5 0.0380(5) 0.0731(7) 0.0642(7) -0.0048(6) 0.0168(5) -0.0025(5)
Cl6 0.0638(8) 0.0605(8) 0.1667(16) -0.0198(9) 0.0500(10) 0.0012(6)
C200 0.053(2) 0.0367(19) 0.045(2) -0.0151(16) 0.0283(19) -0.0137(17)
C201 0.069(3) 0.048(2) 0.049(2) -0.0007(19) 0.028(2) -0.015(2)
C202 0.046(3) 0.133(5) 0.049(3) -0.032(3) 0.025(2) -0.002(3)

loop_
_atom_type_symbol
_atom_type_description
_atom_type_scat_dispersion_real
_atom_type_scat_dispersion_imag
_atom_type_scat_source
C C 0.0033 0.0016 'International Tables Vol C Tables 4.2.6.8 and 6.1.1.4'
H H 0.0000 0.0000 'International Tables Vol C Tables 4.2.6.8 and 6.1.1.4'
N N 0.0061 0.0033 'International Tables Vol C Tables 4.2.6.8 and 6.1.1.4'
O O 0.0106 0.0060 'International Tables Vol C Tables 4.2.6.8 and 6.1.1.4'
F F 0.0171 0.0103 'International Tables Vol C Tables 4.2.6.8 and 6.1.1.4'
P P 0.1023 0.0942 'International Tables Vol C Tables 4.2.6.8 and 6.1.1.4'
Fe Fe 0.3463 0.8444 'International Tables Vol C Tables 4.2.6.8 and 6.1.1.4'
Pd Pd -0.9988 1.0072 'International Tables Vol C Tables 4.2.6.8 and 6.1.1.4'
Sb Sb -0.5866 1.5461 'International Tables Vol C Tables 4.2.6.8 and 6.1.1.4'
Cl Cl 0.1484 0.1585 'International Tables Vol C Tables 4.2.6.8 and 6.1.1.4'

loop_
_geom_angle_atom_site_label_1
_geom_angle_atom_site_label_2
_geom_angle_atom_site_label_3
_geom_angle
_geom_angle_site_symmetry_1
_geom_angle_site_symmetry_3
N1 Pd1 C14 170.03(10) . .
N1 Pd1 C13 133.55(11) . .
C14 Pd1 C13 38.90(12) . .
N1 Pd1 C12 102.68(10) . .
C14 Pd1 C12 67.70(11) . .
C13 Pd1 C12 36.49(12) . .
N1 Pd1 P1 94.90(6) . .
C14 Pd1 P1 93.94(8) . .
C13 Pd1 P1 130.76(9) . .
C12 Pd1 P1 158.27(9) . .
N2 Pd2 C72 169.98(10) . .
N2 Pd2 C73 133.57(11) . .
C72 Pd2 C73 38.38(12) . .
N2 Pd2 C74 102.88(10) . .
C72 Pd2 C74 67.29(12) . .
C73 Pd2 C74 36.42(12) . .
N2 Pd2 P2 94.71(6) . .
C72 Pd2 P2 94.34(8) . .
C73 Pd2 P2 131.17(9) . .
C74 Pd2 P2 157.11(9) . .
C42 Fe1 C52 109.38(11) . .
C42 Fe1 C43 40.74(11) . .
C52 Fe1 C43 99.69(11) . .
C42 Fe1 C44 68.63(11) . .
C52 Fe1 C44 123.40(11) . .
C43 Fe1 C44 40.43(11) . .
C42 Fe1 C51 107.96(11) . .
C52 Fe1 C51 40.55(11) . .
C43 Fe1 C51 126.21(12) . .
C44 Fe1 C51 162.88(11) . .
C42 Fe1 C53 139.43(12) . .
C52 Fe1 C53 40.53(12) . .
C43 Fe1 C53 106.99(11) . .
C44 Fe1 C53 103.05(11) . .
C51 Fe1 C53 68.08(12) . .
C42 Fe1 C45 68.54(10) . .
C52 Fe1 C45 164.00(11) . .
C43 Fe1 C45 68.04(11) . .
C44 Fe1 C45 40.63(10) . .
C51 Fe1 C45 155.34(11) . .
C53 Fe1 C45 131.18(11) . .
C42 Fe1 C55 136.00(11) . .
C52 Fe1 C55 68.39(11) . .
C43 Fe1 C55 166.72(11) . .
C44 Fe1 C55 151.38(11) . .
C51 Fe1 C55 40.68(11) . .
C53 Fe1 C55 68.16(11) . .
C45 Fe1 C55 124.75(11) . .
C42 Fe1 C54 175.83(12) . .
C52 Fe1 C54 68.00(12) . .
C43 Fe1 C54 141.98(11) . .
C44 Fe1 C54 115.47(11) . .
C51 Fe1 C54 67.91(11) . .
C53 Fe1 C54 40.35(12) . .
C45 Fe1 C54 114.91(11) . .
C55 Fe1 C54 40.36(11) . .
C42 Fe1 C41 40.82(10) . .
C52 Fe1 C41 145.54(11) . .
C43 Fe1 C41 68.63(11) . .
C44 Fe1 C41 69.06(11) . .
C51 Fe1 C41 120.09(11) . .
C53 Fe1 C41 171.83(11) . .
C45 Fe1 C41 41.16(10) . .
C55 Fe1 C41 117.65(11) . .
C54 Fe1 C41 140.30(11) . .
C105 Fe2 C103 68.38(11) . .
C105 Fe2 C111 111.58(12) . .
C103 Fe2 C111 121.64(11) . .
C105 Fe2 C104 40.54(11) . .
C103 Fe2 C104 40.44(11) . .
C111 Fe2 C104 99.76(11) . .
C105 Fe2 C112 142.22(12) . .
C103 Fe2 C112 102.20(11) . .
C111 Fe2 C112 40.68(12) . .
C104 Fe2 C112 108.53(12) . .
C105 Fe2 C115 108.33(12) . .
C103 Fe2 C115 161.00(11) . .
C111 Fe2 C115 40.72(11) . .
C104 Fe2 C115 125.00(12) . .
C112 Fe2 C115 68.40(11) . .
C105 Fe2 C102 68.48(11) . .
C103 Fe2 C102 40.68(10) . .
C111 Fe2 C102 162.01(11) . .
C104 Fe2 C102 68.15(11) . .
C112 Fe2 C102 128.58(11) . .
C115 Fe2 C102 157.27(11) . .
C105 Fe2 C114 134.39(11) . .
C103 Fe2 C114 153.12(11) . .
C111 Fe2 C114 68.51(11) . .
C104 Fe2 C114 165.53(11) . .
C112 Fe2 C114 68.56(11) . .
C115 Fe2 C114 40.52(11) . .
C102 Fe2 C114 125.24(11) . .
C105 Fe2 C101 40.70(10) . .
C103 Fe2 C101 69.03(11) . .
C111 Fe2 C101 148.33(12) . .
C104 Fe2 C101 68.55(11) . .
C112 Fe2 C101 169.79(11) . .
C115 Fe2 C101 121.54(11) . .
C102 Fe2 C101 41.25(10) . .
C114 Fe2 C101 116.78(11) . .
C105 Fe2 C113 175.00(11) . .
C103 Fe2 C113 116.26(11) . .
C111 Fe2 C113 68.06(12) . .
C104 Fe2 C113 144.26(11) . .
C112 Fe2 C113 40.45(11) . .
C115 Fe2 C113 67.96(12) . .
C102 Fe2 C113 113.52(11) . .
C114 Fe2 C113 40.62(11) . .
C101 Fe2 C113 137.85(11) . .
C41 P1 C31 111.31(12) . .
C41 P1 C21 101.95(12) . .
C31 P1 C21 105.24(13) . .
C41 P1 Pd1 109.55(9) . .
C31 P1 Pd1 117.04(9) . .
C21 P1 Pd1 110.62(9) . .
C101 P2 C81 110.87(12) . .
C101 P2 C91 102.05(12) . .
C81 P2 C91 105.16(13) . .
C101 P2 Pd2 109.28(9) . .
C81 P2 Pd2 119.13(9) . .
C91 P2 Pd2 108.89(9) . .
C1 O1 C2 105.8(2) . .
C61 O2 C62 106.2(2) . .
C1 N1 C3 108.1(2) . .
C1 N1 Pd1 128.07(18) . .
C3 N1 Pd1 123.32(16) . .
C61 N2 C63 108.4(2) . .
C61 N2 Pd2 126.99(18) . .
C63 N2 Pd2 123.77(16) . .
N1 C1 O1 116.8(2) . .
N1 C1 C45 128.1(2) . .
O1 C1 C45 115.1(2) . .
O1 C2 C3 104.9(2) . .
O1 C2 H2A 110.8 . .
C3 C2 H2A 110.8 . .
O1 C2 H2B 110.8 . .
C3 C2 H2B 110.8 . .
H2A C2 H2B 108.8 . .
N1 C3 C2 101.2(2) . .
N1 C3 C4 112.8(2) . .
C2 C3 C4 114.7(2) . .
N1 C3 H3 109.3 . .
C2 C3 H3 109.3 . .
C4 C3 H3 109.3 . .
C7 C4 C6 109.3(3) . .
C7 C4 C5 109.8(2) . .
C6 C4 C5 107.8(2) . .
C7 C4 C3 111.1(2) . .
C6 C4 C3 110.3(2) . .
C5 C4 C3 108.5(2) . .
C4 C5 H5A 109.5 . .
C4 C5 H5B 109.5 . .
H5A C5 H5B 109.5 . .
C4 C5 H5C 109.5 . .
H5A C5 H5C 109.5 . .
H5B C5 H5C 109.5 . .
C4 C6 H6A 109.5 . .
C4 C6 H6B 109.5 . .
H6A C6 H6B 109.5 . .
C4 C6 H6C 109.5 . .
H6A C6 H6C 109.5 . .
H6B C6 H6C 109.5 . .
C4 C7 H7A 109.5 . .
C4 C7 H7B 109.5 . .
H7A C7 H7B 109.5 . .
C4 C7 H7C 109.5 . .
H7A C7 H7C 109.5 . .
H7B C7 H7C 109.5 . .
C13 C12 Pd1 69.44(18) . .
C13 C12 H12A 116.7 . .
Pd1 C12 H12A 116.7 . .
C13 C12 H12B 116.7 . .
Pd1 C12 H12B 116.7 . .
H12A C12 H12B 113.7 . .
C12 C13 C14 118.7(3) . .
C12 C13 Pd1 74.07(18) . .
C14 C13 Pd1 67.54(17) . .
C12 C13 H13 120.6 . .
C14 C13 H13 120.6 . .
Pd1 C13 H13 130.1 . .
C13 C14 Pd1 73.56(18) . .
C13 C14 H14A 116.2 . .
Pd1 C14 H14A 116.2 . .
C13 C14 H14B 116.2 . .
Pd1 C14 H14B 116.2 . .
H14A C14 H14B 113.2 . .
C26 C21 C22 118.7(3) . .
C26 C21 P1 122.1(2) . .
C22 C21 P1 119.0(2) . .
C23 C22 C21 120.4(3) . .
C23 C22 H22 119.8 . .
C21 C22 H22 119.8 . .
C22 C23 C24 120.6(3) . .
C22 C23 H23 119.7 . .
C24 C23 H23 119.7 . .
C23 C24 C25 119.4(3) . .
C23 C24 H24 120.3 . .
C25 C24 H24 120.3 . .
C26 C25 C24 119.7(3) . .
C26 C25 H25 120.2 . .
C24 C25 H25 120.2 . .
C21 C26 C25 121.1(3) . .
C21 C26 H26 119.4 . .
C25 C26 H26 119.4 . .
C36 C31 C32 119.5(3) . .
C36 C31 P1 122.3(2) . .
C32 C31 P1 118.2(2) . .
C33 C32 C31 119.9(3) . .
C33 C32 H32 120.1 . .
C31 C32 H32 120.1 . .
C34 C33 C32 119.9(3) . .
C34 C33 H33 120.0 . .
C32 C33 H33 120.0 . .
C33 C34 C35 120.3(3) . .
C33 C34 H34 119.9 . .
C35 C34 H34 119.9 . .
C36 C35 C34 120.0(3) . .
C36 C35 H35 120.0 . .
C34 C35 H35 120.0 . .
C35 C36 C31 120.4(3) . .
C35 C36 H36 119.8 . .
C31 C36 H36 119.8 . .
C42 C41 C45 106.1(2) . .
C42 C41 P1 125.7(2) . .
C45 C41 P1 124.9(2) . .
C42 C41 Fe1 68.32(15) . .
C45 C41 Fe1 68.92(14) . .
P1 C41 Fe1 143.06(15) . .
C43 C42 C41 108.8(2) . .
C43 C42 Fe1 69.84(15) . .
C41 C42 Fe1 70.86(15) . .
C43 C42 H42 125.6 . .
C41 C42 H42 125.6 . .
Fe1 C42 H42 125.3 . .
C44 C43 C42 108.7(2) . .
C44 C43 Fe1 69.91(15) . .
C42 C43 Fe1 69.43(15) . .
C44 C43 H43 125.7 . .
C42 C43 H43 125.7 . .
Fe1 C43 H43 126.6 . .
C43 C44 C45 107.9(2) . .
C43 C44 Fe1 69.66(16) . .
C45 C44 Fe1 70.13(15) . .
C43 C44 H44 126.1 . .
C45 C44 H44 126.1 . .
Fe1 C44 H44 125.7 . .
C44 C45 C41 108.5(2) . .
C44 C45 C1 124.5(2) . .
C41 C45 C1 126.9(2) . .
C44 C45 Fe1 69.25(15) . .
C41 C45 Fe1 69.92(15) . .
C1 C45 Fe1 129.58(19) . .
C52 C51 C55 108.0(3) . .
C52 C51 C56 125.6(3) . .
C55 C51 C56 126.1(3) . .
C52 C51 Fe1 69.15(16) . .
C55 C51 Fe1 70.04(16) . .
C56 C51 Fe1 130.4(2) . .
C53 C52 C51 108.4(3) . .
C53 C52 C57 126.0(3) . .
C51 C52 C57 125.6(3) . .
C53 C52 Fe1 70.41(16) . .
C51 C52 Fe1 70.29(15) . .
C57 C52 Fe1 126.0(2) . .
C52 C53 C54 107.8(3) . .
C52 C53 C58 126.0(3) . .
C54 C53 C58 126.2(3) . .
C52 C53 Fe1 69.05(16) . .
C54 C53 Fe1 70.19(16) . .
C58 C53 Fe1 127.4(2) . .
C53 C54 C55 108.4(3) . .
C53 C54 C59 124.9(3) . .
C55 C54 C59 126.6(3) . .
C53 C54 Fe1 69.46(16) . .
C55 C54 Fe1 69.73(16) . .
C59 C54 Fe1 128.9(2) . .
C54 C55 C51 107.4(2) . .
C54 C55 C60 126.9(3) . .
C51 C55 C60 125.6(3) . .
C54 C55 Fe1 69.91(16) . .
C51 C55 Fe1 69.28(16) . .
C60 C55 Fe1 129.1(2) . .
C51 C56 H56A 109.5 . .
C51 C56 H56B 109.5 . .
H56A C56 H56B 109.5 . .
C51 C56 H56C 109.5 . .
H56A C56 H56C 109.5 . .
H56B C56 H56C 109.5 . .
C52 C57 H57A 109.5 . .
C52 C57 H57B 109.5 . .
H57A C57 H57B 109.5 . .
C52 C57 H57C 109.5 . .
H57A C57 H57C 109.5 . .
H57B C57 H57C 109.5 . .
C53 C58 H58A 109.5 . .
C53 C58 H58B 109.5 . .
H58A C58 H58B 109.5 . .
C53 C58 H58C 109.5 . .
H58A C58 H58C 109.5 . .
H58B C58 H58C 109.5 . .
C54 C59 H59A 109.5 . .
C54 C59 H59B 109.5 . .
H59A C59 H59B 109.5 . .
C54 C59 H59C 109.5 . .
H59A C59 H59C 109.5 . .
H59B C59 H59C 109.5 . .
C55 C60 H60A 109.5 . .
C55 C60 H60B 109.5 . .
H60A C60 H60B 109.5 . .
C55 C60 H60C 109.5 . .
H60A C60 H60C 109.5 . .
H60B C60 H60C 109.5 . .
N2 C61 O2 116.9(2) . .
N2 C61 C102 128.3(2) . .
O2 C61 C102 114.8(2) . .
O2 C62 C63 105.4(2) . .
O2 C62 H62A 110.7 . .
C63 C62 H62A 110.7 . .
O2 C62 H62B 110.7 . .
C63 C62 H62B 110.7 . .
H62A C62 H62B 108.8 . .
N2 C63 C62 102.4(2) . .
N2 C63 C64 113.3(2) . .
C62 C63 C64 114.0(2) . .
N2 C63 H63 109.0 . .
C62 C63 H63 109.0 . .
C64 C63 H63 109.0 . .
C66 C64 C67 108.7(3) . .
C66 C64 C65 108.5(2) . .
C67 C64 C65 109.5(2) . .
C66 C64 C63 110.6(2) . .
C67 C64 C63 111.3(2) . .
C65 C64 C63 108.0(2) . .
C64 C65 H65A 109.5 . .
C64 C65 H65B 109.5 . .
H65A C65 H65B 109.5 . .
C64 C65 H65C 109.5 . .
H65A C65 H65C 109.5 . .
H65B C65 H65C 109.5 . .
C64 C66 H66A 109.5 . .
C64 C66 H66B 109.5 . .
H66A C66 H66B 109.5 . .
C64 C66 H66C 109.5 . .
H66A C66 H66C 109.5 . .
H66B C66 H66C 109.5 . .
C64 C67 H67A 109.5 . .
C64 C67 H67B 109.5 . .
H67A C67 H67B 109.5 . .
C64 C67 H67C 109.5 . .
H67A C67 H67C 109.5 . .
H67B C67 H67C 109.5 . .
C73 C72 Pd2 73.71(18) . .
C73 C72 H72A 116.2 . .
Pd2 C72 H72A 116.2 . .
C73 C72 H72B 116.2 . .
Pd2 C72 H72B 116.2 . .
H72A C72 H72B 113.1 . .
C74 C73 C72 119.7(3) . .
C74 C73 Pd2 74.87(18) . .
C72 C73 Pd2 67.91(17) . .
C74 C73 H73 120.1 . .
C72 C73 H73 120.1 . .
Pd2 C73 H73 129.4 . .
C73 C74 Pd2 68.71(18) . .
C73 C74 H74A 116.8 . .
Pd2 C74 H74A 116.8 . .
C73 C74 H74B 116.8 . .
Pd2 C74 H74B 116.8 . .
H74A C74 H74B 113.8 . .
C86 C81 C82 119.7(3) . .
C86 C81 P2 119.0(2) . .
C82 C81 P2 121.2(2) . .
C83 C82 C81 120.2(3) . .
C83 C82 H82 119.9 . .
C81 C82 H82 119.9 . .
C82 C83 C84 119.8(3) . .
C82 C83 H83 120.1 . .
C84 C83 H83 120.1 . .
C85 C84 C83 120.0(3) . .
C85 C84 H84 120.0 . .
C83 C84 H84 120.0 . .
C84 C85 C86 120.5(3) . .
C84 C85 H85 119.8 . .
C86 C85 H85 119.8 . .
C85 C86 C81 119.9(3) . .
C85 C86 H86 120.1 . .
C81 C86 H86 120.1 . .
C96 C91 C92 118.9(3) . .
C96 C91 P2 122.0(2) . .
C92 C91 P2 118.8(2) . .
C93 C92 C91 120.4(3) . .
C93 C92 H92 119.8 . .
C91 C92 H92 119.8 . .
C92 C93 C94 120.1(3) . .
C92 C93 H93 120.0 . .
C94 C93 H93 120.0 . .
C95 C94 C93 119.8(3) . .
C95 C94 H94 120.1 . .
C93 C94 H94 120.1 . .
C96 C95 C94 120.2(3) . .
C96 C95 H95 119.9 . .
C94 C95 H95 119.9 . .
C95 C96 C91 120.5(3) . .
C95 C96 H96 119.7 . .
C91 C96 H96 119.7 . .
C105 C101 C102 106.2(2) . .
C105 C101 P2 125.8(2) . .
C102 C101 P2 124.5(2) . .
C105 C101 Fe2 68.49(15) . .
C102 C101 Fe2 69.08(14) . .
P2 C101 Fe2 143.56(15) . .
C103 C102 C61 125.3(2) . .
C103 C102 C101 107.9(2) . .
C61 C102 C101 126.8(2) . .
C103 C102 Fe2 68.95(15) . .
C61 C102 Fe2 128.02(19) . .
C101 C102 Fe2 69.67(15) . .
C104 C103 C102 108.3(2) . .
C104 C103 Fe2 69.98(16) . .
C102 C103 Fe2 70.37(15) . .
C104 C103 H103 125.8 . .
C102 C103 H103 125.8 . .
Fe2 C103 H103 125.4 . .
C103 C104 C105 108.3(2) . .
C103 C104 Fe2 69.58(16) . .
C105 C104 Fe2 69.38(16) . .
C103 C104 H104 125.8 . .
C105 C104 H104 125.8 . .
Fe2 C104 H104 126.8 . .
C104 C105 C101 109.2(2) . .
C104 C105 Fe2 70.08(16) . .
C101 C105 Fe2 70.81(15) . .
C104 C105 H105 125.4 . .
C101 C105 H105 125.4 . .
Fe2 C105 H105 125.3 . .
C112 C111 C115 108.1(3) . .
C112 C111 C116 125.6(3) . .
C115 C111 C116 126.2(3) . .
C112 C111 Fe2 69.83(16) . .
C115 C111 Fe2 70.06(16) . .
C116 C111 Fe2 126.6(2) . .
C113 C112 C111 107.9(3) . .
C113 C112 C117 125.4(3) . .
C111 C112 C117 126.6(3) . .
C113 C112 Fe2 70.47(16) . .
C111 C112 Fe2 69.49(16) . .
C117 C112 Fe2 127.5(2) . .
C112 C113 C114 108.3(3) . .
C112 C113 C118 125.3(3) . .
C114 C113 C118 126.3(3) . .
C112 C113 Fe2 69.08(17) . .
C114 C113 Fe2 69.46(16) . .
C118 C113 Fe2 129.9(2) . .
C115 C114 C113 107.4(3) . .
C115 C114 C119 125.9(3) . .
C113 C114 C119 126.5(3) . .
C115 C114 Fe2 69.53(16) . .
C113 C114 Fe2 69.92(16) . .
C119 C114 Fe2 128.4(2) . .
C114 C115 C111 108.2(3) . .
C114 C115 C120 126.5(3) . .
C111 C115 C120 125.0(3) . .
C114 C115 Fe2 69.94(16) . .
C111 C115 Fe2 69.22(16) . .
C120 C115 Fe2 130.6(2) . .
C111 C116 H11A 109.5 . .
C111 C116 H11B 109.5 . .
H11A C116 H11B 109.5 . .
C111 C116 H11C 109.5 . .
H11A C116 H11C 109.5 . .
H11B C116 H11C 109.5 . .
C112 C117 H11D 109.5 . .
C112 C117 H11E 109.5 . .
H11D C117 H11E 109.5 . .
C112 C117 H11F 109.5 . .
H11D C117 H11F 109.5 . .
H11E C117 H11F 109.5 . .
C113 C118 H11G 109.5 . .
C113 C118 H11H 109.5 . .
H11G C118 H11H 109.5 . .
C113 C118 H11I 109.5 . .
H11G C118 H11I 109.5 . .
H11H C118 H11I 109.5 . .
C114 C119 H11J 109.5 . .
C114 C119 H11K 109.5 . .
H11J C119 H11K 109.5 . .
C114 C119 H11L 109.5 . .
H11J C119 H11L 109.5 . .
H11K C119 H11L 109.5 . .
C115 C120 H12A 109.5 . .
C115 C120 H12B 109.5 . .
H12A C120 H12B 109.5 . .
C115 C120 H12C 109.5 . .
H12A C120 H12C 109.5 . .
H12B C120 H12C 109.5 . .
F4 Sb1 F2 180.000(1) . .
F4 Sb1 F3 90.47(6) . .
F2 Sb1 F3 89.53(6) . .
F4 Sb1 F3 90.47(6) . 2_657
F2 Sb1 F3 89.53(6) . 2_657
F3 Sb1 F3 179.06(12) . 2_657
F4 Sb1 F1 89.97(6) . 2_657
F2 Sb1 F1 90.03(6) . 2_657
F3 Sb1 F1 90.06(8) . 2_657
F3 Sb1 F1 89.94(8) 2_657 2_657
F4 Sb1 F1 89.97(6) . .
F2 Sb1 F1 90.03(6) . .
F3 Sb1 F1 89.94(8) . .
F3 Sb1 F1 90.06(8) 2_657 .
F1 Sb1 F1 179.94(11) 2_657 .
F11 Sb2 F13 90.29(11) . .
F11 Sb2 F15 90.18(8) . .
F13 Sb2 F15 91.35(8) . .
F11 Sb2 F12 91.13(9) . .
F13 Sb2 F12 89.67(8) . .
F15 Sb2 F12 178.33(10) . .
F11 Sb2 F14 179.13(10) . .
F13 Sb2 F14 89.77(9) . .
F15 Sb2 F14 88.95(8) . .
F12 Sb2 F14 89.74(9) . .
F11 Sb2 F16 90.51(9) . .
F13 Sb2 F16 178.36(9) . .
F15 Sb2 F16 90.07(9) . .
F12 Sb2 F16 88.89(8) . .
F14 Sb2 F16 89.45(11) . .
F21 Sb3 F24 180.000(1) . .
F21 Sb3 F23 89.64(6) . .
F24 Sb3 F23 90.36(6) . .
F21 Sb3 F23 89.64(6) . 2_656
F24 Sb3 F23 90.36(6) . 2_656
F23 Sb3 F23 179.28(12) . 2_656
F21 Sb3 F22 89.72(6) . 2_656
F24 Sb3 F22 90.28(6) . 2_656
F23 Sb3 F22 90.02(9) . 2_656
F23 Sb3 F22 89.98(9) 2_656 2_656
F21 Sb3 F22 89.71(6) . .
F24 Sb3 F22 90.29(6) . .
F23 Sb3 F22 89.98(9) . .
F23 Sb3 F22 90.02(9) 2_656 .
F22 Sb3 F22 179.43(13) 2_656 .
Cl1 C200 Cl2 114.10(19) . .
Cl1 C200 H20A 108.7 . .
Cl2 C200 H20A 108.7 . .
Cl1 C200 H20B 108.7 . .
Cl2 C200 H20B 108.7 . .
H20A C200 H20B 107.6 . .
Cl3 C201 Cl4 111.9(2) . .
Cl3 C201 H20C 109.2 . .
Cl4 C201 H20C 109.2 . .
Cl3 C201 H20D 109.2 . .
Cl4 C201 H20D 109.2 . .
H20C C201 H20D 107.9 . .
Cl5 C202 Cl6 110.8(2) . .
Cl5 C202 H20E 109.5 . .
Cl6 C202 H20E 109.5 . .
Cl5 C202 H20F 109.5 . .
Cl6 C202 H20F 109.5 . .
H20E C202 H20F 108.1 . .

loop_
_geom_bond_atom_site_label_1
_geom_bond_atom_site_label_2
_geom_bond_distance
_geom_bond_site_symmetry_2
Pd1 N1 2.085(2) .
Pd1 C14 2.101(3) .
Pd1 C13 2.181(3) .
Pd1 C12 2.240(3) .
Pd1 P1 2.2621(7) .
Pd2 N2 2.092(2) .
Pd2 C72 2.097(3) .
Pd2 C73 2.173(3) .
Pd2 C74 2.251(3) .
Pd2 P2 2.2642(7) .
Fe1 C42 2.041(3) .
Fe1 C52 2.042(3) .
Fe1 C43 2.046(3) .
Fe1 C44 2.050(3) .
Fe1 C51 2.057(3) .
Fe1 C53 2.060(3) .
Fe1 C45 2.061(3) .
Fe1 C55 2.067(3) .
Fe1 C54 2.070(3) .
Fe1 C41 2.075(3) .
Fe2 C105 2.040(3) .
Fe2 C103 2.044(3) .
Fe2 C111 2.050(3) .
Fe2 C104 2.050(3) .
Fe2 C112 2.054(3) .
Fe2 C115 2.061(3) .
Fe2 C102 2.063(3) .
Fe2 C114 2.066(3) .
Fe2 C101 2.071(3) .
Fe2 C113 2.073(3) .
P1 C41 1.794(3) .
P1 C31 1.807(3) .
P1 C21 1.820(3) .
P2 C101 1.798(3) .
P2 C81 1.806(3) .
P2 C91 1.819(3) .
O1 C1 1.343(3) .
O1 C2 1.459(3) .
O2 C61 1.348(3) .
O2 C62 1.455(3) .
N1 C1 1.288(3) .
N1 C3 1.496(3) .
N2 C61 1.290(3) .
N2 C63 1.482(3) .
C1 C45 1.455(4) .
C2 C3 1.533(4) .
C2 H2A 0.9900 .
C2 H2B 0.9900 .
C3 C4 1.544(4) .
C3 H3 1.0000 .
C4 C7 1.513(4) .
C4 C6 1.529(4) .
C4 C5 1.538(4) .
C5 H5A 0.9800 .
C5 H5B 0.9800 .
C5 H5C 0.9800 .
C6 H6A 0.9800 .
C6 H6B 0.9800 .
C6 H6C 0.9800 .
C7 H7A 0.9800 .
C7 H7B 0.9800 .
C7 H7C 0.9800 .
C12 C13 1.385(5) .
C12 H12A 0.9900 .
C12 H12B 0.9900 .
C13 C14 1.428(4) .
C13 H13 0.9500 .
C14 H14A 0.9900 .
C14 H14B 0.9900 .
C21 C26 1.386(4) .
C21 C22 1.401(4) .
C22 C23 1.386(4) .
C22 H22 0.9500 .
C23 C24 1.386(4) .
C23 H23 0.9500 .
C24 C25 1.399(4) .
C24 H24 0.9500 .
C25 C26 1.392(4) .
C25 H25 0.9500 .
C26 H26 0.9500 .
C31 C36 1.389(4) .
C31 C32 1.399(4) .
C32 C33 1.393(4) .
C32 H32 0.9500 .
C33 C34 1.384(4) .
C33 H33 0.9500 .
C34 C35 1.387(4) .
C34 H34 0.9500 .
C35 C36 1.383(4) .
C35 H35 0.9500 .
C36 H36 0.9500 .
C41 C42 1.436(4) .
C41 C45 1.454(4) .
C42 C43 1.423(4) .
C42 H42 0.9500 .
C43 C44 1.415(4) .
C43 H43 0.9500 .
C44 C45 1.427(4) .
C44 H44 0.9500 .
C51 C52 1.421(4) .
C51 C55 1.434(4) .
C51 C56 1.487(4) .
C52 C53 1.421(4) .
C52 C57 1.508(4) .
C53 C54 1.424(4) .
C53 C58 1.492(4) .
C54 C55 1.427(4) .
C54 C59 1.491(4) .
C55 C60 1.501(4) .
C56 H56A 0.9800 .
C56 H56B 0.9800 .
C56 H56C 0.9800 .
C57 H57A 0.9800 .
C57 H57B 0.9800 .
C57 H57C 0.9800 .
C58 H58A 0.9800 .
C58 H58B 0.9800 .
C58 H58C 0.9800 .
C59 H59A 0.9800 .
C59 H59B 0.9800 .
C59 H59C 0.9800 .
C60 H60A 0.9800 .
C60 H60B 0.9800 .
C60 H60C 0.9800 .
C61 C102 1.451(4) .
C62 C63 1.534(4) .
C62 H62A 0.9900 .
C62 H62B 0.9900 .
C63 C64 1.538(4) .
C63 H63 1.0000 .
C64 C66 1.520(4) .
C64 C67 1.528(4) .
C64 C65 1.533(4) .
C65 H65A 0.9800 .
C65 H65B 0.9800 .
C65 H65C 0.9800 .
C66 H66A 0.9800 .
C66 H66B 0.9800 .
C66 H66C 0.9800 .
C67 H67A 0.9800 .
C67 H67B 0.9800 .
C67 H67C 0.9800 .
C72 C73 1.405(4) .
C72 H72A 0.9900 .
C72 H72B 0.9900 .
C73 C74 1.384(5) .
C73 H73 0.9500 .
C74 H74A 0.9900 .
C74 H74B 0.9900 .
C81 C86 1.389(4) .
C81 C82 1.396(4) .
C82 C83 1.387(4) .
C82 H82 0.9500 .
C83 C84 1.390(4) .
C83 H83 0.9500 .
C84 C85 1.384(4) .
C84 H84 0.9500 .
C85 C86 1.387(4) .
C85 H85 0.9500 .
C86 H86 0.9500 .
C91 C96 1.391(4) .
C91 C92 1.396(4) .
C92 C93 1.386(4) .
C92 H92 0.9500 .
C93 C94 1.386(5) .
C93 H93 0.9500 .
C94 C95 1.385(5) .
C94 H94 0.9500 .
C95 C96 1.384(4) .
C95 H95 0.9500 .
C96 H96 0.9500 .
C101 C105 1.430(4) .
C101 C102 1.457(4) .
C102 C103 1.428(4) .
C103 C104 1.415(4) .
C103 H103 0.9500 .
C104 C105 1.417(4) .
C104 H104 0.9500 .
C105 H105 0.9500 .
C111 C112 1.427(4) .
C111 C115 1.430(4) .
C111 C116 1.507(4) .
C112 C113 1.427(4) .
C112 C117 1.495(4) .
C113 C114 1.437(4) .
C113 C118 1.491(4) .
C114 C115 1.429(4) .
C114 C119 1.497(4) .
C115 C120 1.489(4) .
C116 H11A 0.9800 .
C116 H11B 0.9800 .
C116 H11C 0.9800 .
C117 H11D 0.9800 .
C117 H11E 0.9800 .
C117 H11F 0.9800 .
C118 H11G 0.9800 .
C118 H11H 0.9800 .
C118 H11I 0.9800 .
C119 H11J 0.9800 .
C119 H11K 0.9800 .
C119 H11L 0.9800 .
C120 H12A 0.9800 .
C120 H12B 0.9800 .
C120 H12C 0.9800 .
Sb1 F4 1.866(2) .
Sb1 F2 1.870(2) .
Sb1 F3 1.8751(18) .
Sb1 F3 1.8752(18) 2_657
Sb1 F1 1.8787(17) 2_657
Sb1 F1 1.8787(17) .
Sb2 F11 1.8615(18) .
Sb2 F13 1.8629(18) .
Sb2 F15 1.8746(17) .
Sb2 F12 1.8782(17) .
Sb2 F14 1.8800(18) .
Sb2 F16 1.8803(18) .
Sb3 F21 1.867(2) .
Sb3 F24 1.866(3) .
Sb3 F23 1.8725(17) .
Sb3 F23 1.8726(17) 2_656
Sb3 F22 1.8732(18) 2_656
Sb3 F22 1.8733(18) .
Cl1 C200 1.695(4) .
Cl2 C200 1.782(4) .
Cl3 C201 1.742(4) .
Cl4 C201 1.746(4) .
Cl5 C202 1.713(5) .
Cl6 C202 1.810(5) .
C200 H20A 0.9900 .
C200 H20B 0.9900 .
C201 H20C 0.9900 .
C201 H20D 0.9900 .
C202 H20E 0.9900 .
C202 H20F 0.9900 .

loop_
_geom_torsion_atom_site_label_1
_geom_torsion_atom_site_label_2
_geom_torsion_atom_site_label_3
_geom_torsion_atom_site_label_4
_geom_torsion
N1 Pd1 P1 C41 -21.07(11)
C14 Pd1 P1 C41 154.31(13)
C13 Pd1 P1 C41 168.26(16)
C12 Pd1 P1 C41 123.0(2)
N1 Pd1 P1 C31 106.83(11)
C14 Pd1 P1 C31 -77.79(14)
C13 Pd1 P1 C31 -63.85(16)
C12 Pd1 P1 C31 -109.1(3)
N1 Pd1 P1 C21 -132.68(11)
C14 Pd1 P1 C21 42.70(13)
C13 Pd1 P1 C21 56.64(16)
C12 Pd1 P1 C21 11.4(3)
N2 Pd2 P2 C101 -22.88(11)
C72 Pd2 P2 C101 152.84(13)
C73 Pd2 P2 C101 164.89(16)
C74 Pd2 P2 C101 117.5(2)
N2 Pd2 P2 C81 105.95(12)
C72 Pd2 P2 C81 -78.34(14)
C73 Pd2 P2 C81 -66.29(17)
C74 Pd2 P2 C81 -113.7(2)
N2 Pd2 P2 C91 -133.58(11)
C72 Pd2 P2 C91 42.14(13)
C73 Pd2 P2 C91 54.19(16)
C74 Pd2 P2 C91 6.8(2)
C14 Pd1 N1 C1 -125.2(6)
C13 Pd1 N1 C1 -162.6(2)
C12 Pd1 N1 C1 -140.0(2)
P1 Pd1 N1 C1 27.1(2)
C14 Pd1 N1 C3 45.6(7)
C13 Pd1 N1 C3 8.2(3)
C12 Pd1 N1 C3 30.9(2)
P1 Pd1 N1 C3 -162.02(19)
C72 Pd2 N2 C61 -124.5(6)
C73 Pd2 N2 C61 -157.9(2)
C74 Pd2 N2 C61 -135.1(2)
P2 Pd2 N2 C61 30.2(2)
C72 Pd2 N2 C63 43.8(7)
C73 Pd2 N2 C63 10.4(3)
C74 Pd2 N2 C63 33.2(2)
P2 Pd2 N2 C63 -161.55(19)
C3 N1 C1 O1 -5.5(3)
Pd1 N1 C1 O1 166.48(17)
C3 N1 C1 C45 176.5(3)
Pd1 N1 C1 C45 -11.6(4)
C2 O1 C1 N1 -6.6(3)
C2 O1 C1 C45 171.7(2)
C1 O1 C2 C3 15.1(3)
C1 N1 C3 C2 14.2(3)
Pd1 N1 C3 C2 -158.25(18)
C1 N1 C3 C4 -108.8(3)
Pd1 N1 C3 C4 78.7(3)
O1 C2 C3 N1 -17.4(3)
O1 C2 C3 C4 104.3(3)
N1 C3 C4 C7 61.3(3)
C2 C3 C4 C7 -53.8(3)
N1 C3 C4 C6 -60.0(3)
C2 C3 C4 C6 -175.1(2)
N1 C3 C4 C5 -177.9(2)
C2 C3 C4 C5 67.0(3)
N1 Pd1 C12 C13 -152.0(2)
C14 Pd1 C12 C13 30.7(2)
P1 Pd1 C12 C13 64.8(3)
Pd1 C12 C13 C14 -52.4(3)
N1 Pd1 C13 C12 39.1(3)
C14 Pd1 C13 C12 -131.2(3)
P1 Pd1 C13 C12 -153.75(16)
N1 Pd1 C13 C14 170.36(17)
C12 Pd1 C13 C14 131.2(3)
P1 Pd1 C13 C14 -22.5(3)
C12 C13 C14 Pd1 55.6(3)
N1 Pd1 C14 C13 -44.5(7)
C12 Pd1 C14 C13 -28.9(2)
P1 Pd1 C14 C13 163.10(19)
C41 P1 C21 C26 143.5(2)
C31 P1 C21 C26 27.3(3)
Pd1 P1 C21 C26 -100.0(2)
C41 P1 C21 C22 -41.4(2)
C31 P1 C21 C22 -157.6(2)
Pd1 P1 C21 C22 75.1(2)
C26 C21 C22 C23 -2.2(4)
P1 C21 C22 C23 -177.4(2)
C21 C22 C23 C24 1.0(4)
C22 C23 C24 C25 0.8(5)
C23 C24 C25 C26 -1.4(4)
C22 C21 C26 C25 1.6(4)
P1 C21 C26 C25 176.7(2)
C24 C25 C26 C21 0.2(4)
C41 P1 C31 C36 -63.5(3)
C21 P1 C31 C36 46.1(3)
Pd1 P1 C31 C36 169.4(2)
C41 P1 C31 C32 118.2(2)
C21 P1 C31 C32 -132.2(2)
Pd1 P1 C31 C32 -8.9(2)
C36 C31 C32 C33 1.1(4)
P1 C31 C32 C33 179.5(2)
C31 C32 C33 C34 -0.5(4)
C32 C33 C34 C35 -0.6(5)
C33 C34 C35 C36 1.1(5)
C34 C35 C36 C31 -0.5(5)
C32 C31 C36 C35 -0.7(4)
P1 C31 C36 C35 -178.9(2)
C31 P1 C41 C42 79.0(3)
C21 P1 C41 C42 -32.8(3)
Pd1 P1 C41 C42 -150.0(2)
C31 P1 C41 C45 -124.0(2)
C21 P1 C41 C45 124.2(2)
Pd1 P1 C41 C45 7.0(3)
C31 P1 C41 Fe1 -22.5(3)
C21 P1 C41 Fe1 -134.3(2)
Pd1 P1 C41 Fe1 108.5(2)
C52 Fe1 C41 C42 -37.8(3)
C43 Fe1 C41 C42 37.65(16)
C44 Fe1 C41 C42 81.14(17)
C51 Fe1 C41 C42 -82.78(18)
C53 Fe1 C41 C42 96.5(8)
C45 Fe1 C41 C42 118.3(2)
C55 Fe1 C41 C42 -129.48(17)
C54 Fe1 C41 C42 -173.79(18)
C42 Fe1 C41 C45 -118.3(2)
C52 Fe1 C41 C45 -156.12(19)
C43 Fe1 C41 C45 -80.65(16)
C44 Fe1 C41 C45 -37.15(15)
C51 Fe1 C41 C45 158.92(15)
C53 Fe1 C41 C45 -21.8(8)
C55 Fe1 C41 C45 112.23(16)
C54 Fe1 C41 C45 67.9(2)
C42 Fe1 C41 P1 121.1(3)
C52 Fe1 C41 P1 83.3(3)
C43 Fe1 C41 P1 158.8(3)
C44 Fe1 C41 P1 -157.7(3)
C51 Fe1 C41 P1 38.4(3)
C53 Fe1 C41 P1 -142.3(7)
C45 Fe1 C41 P1 -120.6(3)
C55 Fe1 C41 P1 -8.3(3)
C54 Fe1 C41 P1 -52.6(3)
C45 C41 C42 C43 -1.0(3)
P1 C41 C42 C43 159.5(2)
Fe1 C41 C42 C43 -59.79(19)
C45 C41 C42 Fe1 58.80(17)
P1 C41 C42 Fe1 -140.7(2)
C52 Fe1 C42 C43 -82.24(18)
C44 Fe1 C42 C43 37.04(16)
C51 Fe1 C42 C43 -125.13(17)
C53 Fe1 C42 C43 -48.1(2)
C45 Fe1 C42 C43 80.83(17)
C55 Fe1 C42 C43 -160.84(17)
C54 Fe1 C42 C43 -132.6(15)
C41 Fe1 C42 C43 119.3(2)
C52 Fe1 C42 C41 158.42(16)
C43 Fe1 C42 C41 -119.3(2)
C44 Fe1 C42 C41 -82.30(17)
C51 Fe1 C42 C41 115.53(17)
C53 Fe1 C42 C41 -167.47(17)
C45 Fe1 C42 C41 -38.51(15)
C55 Fe1 C42 C41 79.8(2)
C54 Fe1 C42 C41 108.0(16)
C41 C42 C43 C44 1.4(3)
Fe1 C42 C43 C44 -59.05(19)
C41 C42 C43 Fe1 60.43(19)
C42 Fe1 C43 C44 120.1(2)
C52 Fe1 C43 C44 -131.36(17)
C51 Fe1 C43 C44 -165.23(16)
C53 Fe1 C43 C44 -90.31(18)
C45 Fe1 C43 C44 37.95(15)
C55 Fe1 C43 C44 -156.8(4)
C54 Fe1 C43 C44 -64.9(2)
C41 Fe1 C43 C44 82.39(17)
C52 Fe1 C43 C42 108.52(17)
C44 Fe1 C43 C42 -120.1(2)
C51 Fe1 C43 C42 74.65(19)
C53 Fe1 C43 C42 149.58(17)
C45 Fe1 C43 C42 -82.17(17)
C55 Fe1 C43 C42 83.1(5)
C54 Fe1 C43 C42 175.02(18)
C41 Fe1 C43 C42 -37.73(16)
C42 C43 C44 C45 -1.2(3)
Fe1 C43 C44 C45 -59.95(18)
C42 C43 C44 Fe1 58.75(19)
C42 Fe1 C44 C43 -37.31(16)
C52 Fe1 C44 C43 62.4(2)
C51 Fe1 C44 C43 44.3(4)
C53 Fe1 C44 C43 100.98(17)
C45 Fe1 C44 C43 -118.9(2)
C55 Fe1 C44 C43 169.1(2)
C54 Fe1 C44 C43 141.86(17)
C41 Fe1 C44 C43 -81.23(17)
C42 Fe1 C44 C45 81.54(16)
C52 Fe1 C44 C45 -178.74(16)
C43 Fe1 C44 C45 118.9(2)
C51 Fe1 C44 C45 163.2(3)
C53 Fe1 C44 C45 -140.16(16)
C55 Fe1 C44 C45 -72.0(3)
C54 Fe1 C44 C45 -99.29(17)
C41 Fe1 C44 C45 37.62(15)
C43 C44 C45 C41 0.6(3)
Fe1 C44 C45 C41 -59.08(18)
C43 C44 C45 C1 -175.8(2)
Fe1 C44 C45 C1 124.5(3)
C43 C44 C45 Fe1 59.66(19)
C42 C41 C45 C44 0.3(3)
P1 C41 C45 C44 -160.5(2)
Fe1 C41 C45 C44 58.67(18)
C42 C41 C45 C1 176.6(3)
P1 C41 C45 C1 15.8(4)
Fe1 C41 C45 C1 -125.0(3)
C42 C41 C45 Fe1 -58.41(18)
P1 C41 C45 Fe1 140.9(2)
N1 C1 C45 C44 159.7(3)
O1 C1 C45 C44 -18.4(4)
N1 C1 C45 C41 -16.1(5)
O1 C1 C45 C41 165.8(2)
N1 C1 C45 Fe1 -109.7(3)
O1 C1 C45 Fe1 72.2(3)
C42 Fe1 C45 C44 -81.77(17)
C52 Fe1 C45 C44 3.8(5)
C43 Fe1 C45 C44 -37.77(16)
C51 Fe1 C45 C44 -168.2(2)
C53 Fe1 C45 C44 56.0(2)
C55 Fe1 C45 C44 146.32(16)
C54 Fe1 C45 C44 100.77(17)
C41 Fe1 C45 C44 -120.0(2)
C42 Fe1 C45 C41 38.20(15)
C52 Fe1 C45 C41 123.8(4)
C43 Fe1 C45 C41 82.20(16)
C44 Fe1 C45 C41 120.0(2)
C51 Fe1 C45 C41 -48.2(3)
C53 Fe1 C45 C41 175.98(16)
C55 Fe1 C45 C41 -93.71(17)
C54 Fe1 C45 C41 -139.26(15)
C42 Fe1 C45 C1 160.0(3)
C52 Fe1 C45 C1 -114.4(4)
C43 Fe1 C45 C1 -156.0(3)
C44 Fe1 C45 C1 -118.2(3)
C51 Fe1 C45 C1 73.6(4)
C53 Fe1 C45 C1 -62.2(3)
C55 Fe1 C45 C1 28.1(3)
C54 Fe1 C45 C1 -17.5(3)
C41 Fe1 C45 C1 121.8(3)
C42 Fe1 C51 C52 99.08(18)
C43 Fe1 C51 C52 57.7(2)
C44 Fe1 C51 C52 23.5(5)
C53 Fe1 C51 C52 -37.83(17)
C45 Fe1 C51 C52 176.6(2)
C55 Fe1 C51 C52 -119.4(2)
C54 Fe1 C51 C52 -81.51(18)
C41 Fe1 C51 C52 142.06(17)
C42 Fe1 C51 C55 -141.54(16)
C52 Fe1 C51 C55 119.4(2)
C43 Fe1 C51 C55 177.04(16)
C44 Fe1 C51 C55 142.9(4)
C53 Fe1 C51 C55 81.55(18)
C45 Fe1 C51 C55 -64.0(3)
C54 Fe1 C51 C55 37.87(16)
C41 Fe1 C51 C55 -98.56(18)
C42 Fe1 C51 C56 -20.6(3)
C52 Fe1 C51 C56 -119.6(4)
C43 Fe1 C51 C56 -62.0(3)
C44 Fe1 C51 C56 -96.1(5)
C53 Fe1 C51 C56 -157.5(3)
C45 Fe1 C51 C56 57.0(4)
C55 Fe1 C51 C56 121.0(4)
C54 Fe1 C51 C56 158.9(3)
C41 Fe1 C51 C56 22.4(3)
C55 C51 C52 C53 0.9(3)
C56 C51 C52 C53 -174.2(3)
Fe1 C51 C52 C53 60.4(2)
C55 C51 C52 C57 179.7(3)
C56 C51 C52 C57 4.7(5)
Fe1 C51 C52 C57 -120.8(3)
C55 C51 C52 Fe1 -59.46(19)
C56 C51 C52 Fe1 125.5(3)
C42 Fe1 C52 C53 145.86(17)
C43 Fe1 C52 C53 104.87(18)
C44 Fe1 C52 C53 69.2(2)
C51 Fe1 C52 C53 -118.9(2)
C45 Fe1 C52 C53 66.2(5)
C55 Fe1 C52 C53 -81.23(18)
C54 Fe1 C52 C53 -37.61(17)
C41 Fe1 C52 C53 171.00(19)
C42 Fe1 C52 C51 -95.26(18)
C43 Fe1 C52 C51 -136.25(17)
C44 Fe1 C52 C51 -171.91(16)
C53 Fe1 C52 C51 118.9(2)
C45 Fe1 C52 C51 -174.9(4)
C55 Fe1 C52 C51 37.66(17)
C54 Fe1 C52 C51 81.28(18)
C41 Fe1 C52 C51 -70.1(3)
C42 Fe1 C52 C57 25.1(3)
C43 Fe1 C52 C57 -15.9(3)
C44 Fe1 C52 C57 -51.6(3)
C51 Fe1 C52 C57 120.3(4)
C53 Fe1 C52 C57 -120.8(4)
C45 Fe1 C52 C57 -54.6(6)
C55 Fe1 C52 C57 158.0(3)
C54 Fe1 C52 C57 -158.4(3)
C41 Fe1 C52 C57 50.2(4)
C51 C52 C53 C54 -0.6(3)
C57 C52 C53 C54 -179.4(3)
Fe1 C52 C53 C54 59.7(2)
C51 C52 C53 C58 178.0(3)
C57 C52 C53 C58 -0.8(5)
Fe1 C52 C53 C58 -121.7(3)
C51 C52 C53 Fe1 -60.30(19)
C57 C52 C53 Fe1 120.9(3)
C42 Fe1 C53 C52 -54.5(2)
C43 Fe1 C53 C52 -85.03(18)
C44 Fe1 C53 C52 -126.77(17)
C51 Fe1 C53 C52 37.85(17)
C45 Fe1 C53 C52 -160.42(17)
C55 Fe1 C53 C52 81.85(18)
C54 Fe1 C53 C52 119.1(2)
C41 Fe1 C53 C52 -141.5(8)
C42 Fe1 C53 C54 -173.58(18)
C52 Fe1 C53 C54 -119.1(2)
C43 Fe1 C53 C54 155.88(17)
C44 Fe1 C53 C54 114.14(18)
C51 Fe1 C53 C54 -81.24(18)
C45 Fe1 C53 C54 80.5(2)
C55 Fe1 C53 C54 -37.24(17)
C41 Fe1 C53 C54 99.4(8)
C42 Fe1 C53 C58 65.5(4)
C52 Fe1 C53 C58 120.0(4)
C43 Fe1 C53 C58 34.9(3)
C44 Fe1 C53 C58 -6.8(3)
C51 Fe1 C53 C58 157.8(3)
C45 Fe1 C53 C58 -40.5(4)
C55 Fe1 C53 C58 -158.2(3)
C54 Fe1 C53 C58 -121.0(4)
C41 Fe1 C53 C58 -21.5(10)
C52 C53 C54 C55 0.0(3)
C58 C53 C54 C55 -178.6(3)
Fe1 C53 C54 C55 59.0(2)
C52 C53 C54 C59 177.2(3)
C58 C53 C54 C59 -1.4(5)
Fe1 C53 C54 C59 -123.8(3)
C52 C53 C54 Fe1 -59.01(19)
C58 C53 C54 Fe1 122.4(3)
C42 Fe1 C54 C53 89.4(16)
C52 Fe1 C54 C53 37.77(18)
C43 Fe1 C54 C53 -39.4(3)
C44 Fe1 C54 C53 -79.95(19)
C51 Fe1 C54 C53 81.68(19)
C45 Fe1 C54 C53 -125.07(18)
C55 Fe1 C54 C53 119.8(2)
C41 Fe1 C54 C53 -167.33(18)
C42 Fe1 C54 C55 -30.5(16)
C52 Fe1 C54 C55 -82.08(18)
C43 Fe1 C54 C55 -159.24(18)
C44 Fe1 C54 C55 160.20(16)
C51 Fe1 C54 C55 -38.17(16)
C53 Fe1 C54 C55 -119.8(2)
C45 Fe1 C54 C55 115.08(17)
C41 Fe1 C54 C55 72.8(2)
C42 Fe1 C54 C59 -151.7(14)
C52 Fe1 C54 C59 156.7(3)
C43 Fe1 C54 C59 79.5(3)
C44 Fe1 C54 C59 38.9(3)
C51 Fe1 C54 C59 -159.4(3)
C53 Fe1 C54 C59 118.9(4)
C45 Fe1 C54 C59 -6.2(3)
C55 Fe1 C54 C59 -121.2(3)
C41 Fe1 C54 C59 -48.4(4)
C53 C54 C55 C51 0.5(3)
C59 C54 C55 C51 -176.6(3)
Fe1 C54 C55 C51 59.40(19)
C53 C54 C55 C60 176.8(3)
C59 C54 C55 C60 -0.3(5)
Fe1 C54 C55 C60 -124.4(3)
C53 C54 C55 Fe1 -58.9(2)
C59 C54 C55 Fe1 124.0(3)
C52 C51 C55 C54 -0.9(3)
C56 C51 C55 C54 174.2(3)
Fe1 C51 C55 C54 -59.80(19)
C52 C51 C55 C60 -177.2(3)
C56 C51 C55 C60 -2.1(5)
Fe1 C51 C55 C60 123.9(3)
C52 C51 C55 Fe1 58.91(19)
C56 C51 C55 Fe1 -126.0(3)
C42 Fe1 C55 C54 176.96(17)
C52 Fe1 C55 C54 81.01(18)
C43 Fe1 C55 C54 108.1(5)
C44 Fe1 C55 C54 -39.7(3)
C51 Fe1 C55 C54 118.6(2)
C53 Fe1 C55 C54 37.23(17)
C45 Fe1 C55 C54 -88.60(19)
C41 Fe1 C55 C54 -136.46(16)
C42 Fe1 C55 C51 58.4(2)
C52 Fe1 C55 C51 -37.54(17)
C43 Fe1 C55 C51 -10.4(6)
C44 Fe1 C55 C51 -158.2(2)
C53 Fe1 C55 C51 -81.32(18)
C45 Fe1 C55 C51 152.85(16)
C54 Fe1 C55 C51 -118.6(2)
C41 Fe1 C55 C51 104.99(18)
C42 Fe1 C55 C60 -61.2(3)
C52 Fe1 C55 C60 -157.2(3)
C43 Fe1 C55 C60 -130.1(5)
C44 Fe1 C55 C60 82.1(3)
C51 Fe1 C55 C60 -119.6(3)
C53 Fe1 C55 C60 159.1(3)
C45 Fe1 C55 C60 33.2(3)
C54 Fe1 C55 C60 121.8(3)
C41 Fe1 C55 C60 -14.6(3)
C63 N2 C61 O2 -4.6(3)
Pd2 N2 C61 O2 165.16(17)
C63 N2 C61 C102 176.9(3)
Pd2 N2 C61 C102 -13.3(4)
C62 O2 C61 N2 -0.8(3)
C62 O2 C61 C102 177.9(2)
C61 O2 C62 C63 5.5(3)
C61 N2 C63 C62 7.4(3)
Pd2 N2 C63 C62 -162.71(18)
C61 N2 C63 C64 -115.8(3)
Pd2 N2 C63 C64 74.0(3)
O2 C62 C63 N2 -7.7(3)
O2 C62 C63 C64 115.1(3)
N2 C63 C64 C66 -61.2(3)
C62 C63 C64 C66 -177.8(2)
N2 C63 C64 C67 59.8(3)
C62 C63 C64 C67 -56.8(3)
N2 C63 C64 C65 -179.9(2)
C62 C63 C64 C65 63.5(3)
N2 Pd2 C72 C73 -40.0(7)
C74 Pd2 C72 C73 -28.8(2)
P2 Pd2 C72 C73 165.34(19)
Pd2 C72 C73 C74 56.2(3)
N2 Pd2 C73 C74 39.5(3)
C72 Pd2 C73 C74 -131.6(3)
P2 Pd2 C73 C74 -151.17(17)
N2 Pd2 C73 C72 171.12(17)
C74 Pd2 C73 C72 131.6(3)
P2 Pd2 C73 C72 -19.6(3)
C72 C73 C74 Pd2 -52.9(3)
N2 Pd2 C74 C73 -151.8(2)
C72 Pd2 C74 C73 30.2(2)
P2 Pd2 C74 C73 68.9(3)
C101 P2 C81 C86 124.3(2)
C91 P2 C81 C86 -126.2(2)
Pd2 P2 C81 C86 -3.8(3)
C101 P2 C81 C82 -58.5(3)
C91 P2 C81 C82 51.1(3)
Pd2 P2 C81 C82 173.42(19)
C86 C81 C82 C83 -1.4(4)
P2 C81 C82 C83 -178.6(2)
C81 C82 C83 C84 -0.1(4)
C82 C83 C84 C85 1.4(5)
C83 C84 C85 C86 -1.1(5)
C84 C85 C86 C81 -0.4(4)
C82 C81 C86 C85 1.6(4)
P2 C81 C86 C85 178.9(2)
C101 P2 C91 C96 143.2(2)
C81 P2 C91 C96 27.4(3)
Pd2 P2 C91 C96 -101.4(2)
C101 P2 C91 C92 -42.6(2)
C81 P2 C91 C92 -158.4(2)
Pd2 P2 C91 C92 72.8(2)
C96 C91 C92 C93 -1.8(4)
P2 C91 C92 C93 -176.2(2)
C91 C92 C93 C94 0.6(4)
C92 C93 C94 C95 0.3(5)
C93 C94 C95 C96 0.1(5)
C94 C95 C96 C91 -1.3(5)
C92 C91 C96 C95 2.1(4)
P2 C91 C96 C95 176.3(2)
C81 P2 C101 C105 77.5(3)
C91 P2 C101 C105 -34.1(3)
Pd2 P2 C101 C105 -149.3(2)
C81 P2 C101 C102 -126.6(2)
C91 P2 C101 C102 121.8(2)
Pd2 P2 C101 C102 6.7(3)
C81 P2 C101 Fe2 -25.0(3)
C91 P2 C101 Fe2 -136.5(2)
Pd2 P2 C101 Fe2 108.3(2)
C103 Fe2 C101 C105 80.83(17)
C111 Fe2 C101 C105 -35.8(3)
C104 Fe2 C101 C105 37.31(16)
C112 Fe2 C101 C105 112.5(6)
C115 Fe2 C101 C105 -81.51(19)
C102 Fe2 C101 C105 118.2(2)
C114 Fe2 C101 C105 -127.94(17)
C113 Fe2 C101 C105 -172.76(17)
C105 Fe2 C101 C102 -118.2(2)
C103 Fe2 C101 C102 -37.37(15)
C111 Fe2 C101 C102 -154.0(2)
C104 Fe2 C101 C102 -80.89(17)
C112 Fe2 C101 C102 -5.7(7)
C115 Fe2 C101 C102 160.30(16)
C114 Fe2 C101 C102 113.87(17)
C113 Fe2 C101 C102 69.0(2)
C105 Fe2 C101 P2 121.6(3)
C103 Fe2 C101 P2 -157.6(3)
C111 Fe2 C101 P2 85.8(3)
C104 Fe2 C101 P2 158.9(3)
C112 Fe2 C101 P2 -125.9(6)
C115 Fe2 C101 P2 40.1(3)
C102 Fe2 C101 P2 -120.2(3)
C114 Fe2 C101 P2 -6.3(3)
C113 Fe2 C101 P2 -51.1(3)
N2 C61 C102 C103 160.6(3)
O2 C61 C102 C103 -18.0(4)
N2 C61 C102 C101 -17.8(5)
O2 C61 C102 C101 163.7(2)
N2 C61 C102 Fe2 -109.8(3)
O2 C61 C102 Fe2 71.7(3)
C105 C101 C102 C103 -0.1(3)
P2 C101 C102 C103 -160.0(2)
Fe2 C101 C102 C103 58.51(18)
C105 C101 C102 C61 178.4(3)
P2 C101 C102 C61 18.6(4)
Fe2 C101 C102 C61 -122.9(3)
C105 C101 C102 Fe2 -58.65(18)
P2 C101 C102 Fe2 141.5(2)
C105 Fe2 C102 C103 -81.45(17)
C111 Fe2 C102 C103 12.3(4)
C104 Fe2 C102 C103 -37.67(16)
C112 Fe2 C102 C103 59.1(2)
C115 Fe2 C102 C103 -167.6(3)
C114 Fe2 C102 C103 148.60(16)
C101 Fe2 C102 C103 -119.6(2)
C113 Fe2 C102 C103 103.52(17)
C105 Fe2 C102 C61 159.6(3)
C103 Fe2 C102 C61 -119.0(3)
C111 Fe2 C102 C61 -106.7(4)
C104 Fe2 C102 C61 -156.6(3)
C112 Fe2 C102 C61 -59.8(3)
C115 Fe2 C102 C61 73.4(4)
C114 Fe2 C102 C61 29.6(3)
C101 Fe2 C102 C61 121.4(3)
C113 Fe2 C102 C61 -15.4(3)
C105 Fe2 C102 C101 38.16(15)
C103 Fe2 C102 C101 119.6(2)
C111 Fe2 C102 C101 131.9(4)
C104 Fe2 C102 C101 81.93(16)
C112 Fe2 C102 C101 178.72(16)
C115 Fe2 C102 C101 -48.0(3)
C114 Fe2 C102 C101 -91.79(18)
C113 Fe2 C102 C101 -136.88(16)
C61 C102 C103 C104 -177.6(2)
C101 C102 C103 C104 1.0(3)
Fe2 C102 C103 C104 59.94(19)
C61 C102 C103 Fe2 122.4(3)
C101 C102 C103 Fe2 -58.96(18)
C105 Fe2 C103 C104 -37.31(16)
C111 Fe2 C103 C104 65.4(2)
C112 Fe2 C103 C104 104.33(17)
C115 Fe2 C103 C104 46.3(4)
C102 Fe2 C103 C104 -119.0(2)
C114 Fe2 C103 C104 170.7(2)
C101 Fe2 C103 C104 -81.14(17)
C113 Fe2 C103 C104 144.74(16)
C105 Fe2 C103 C102 81.70(16)
C111 Fe2 C103 C102 -175.57(16)
C104 Fe2 C103 C102 119.0(2)
C112 Fe2 C103 C102 -136.66(17)
C115 Fe2 C103 C102 165.3(3)
C114 Fe2 C103 C102 -70.3(3)
C101 Fe2 C103 C102 37.87(15)
C113 Fe2 C103 C102 -96.25(17)
C102 C103 C104 C105 -1.4(3)
Fe2 C103 C104 C105 58.74(19)
C102 C103 C104 Fe2 -60.19(19)
C105 Fe2 C104 C103 119.9(2)
C111 Fe2 C104 C103 -128.22(17)
C112 Fe2 C104 C103 -87.15(18)
C115 Fe2 C104 C103 -163.31(16)
C102 Fe2 C104 C103 37.89(15)
C114 Fe2 C104 C103 -163.0(4)
C101 Fe2 C104 C103 82.43(17)
C113 Fe2 C104 C103 -62.4(3)
C103 Fe2 C104 C105 -119.9(2)
C111 Fe2 C104 C105 111.90(17)
C112 Fe2 C104 C105 152.97(16)
C115 Fe2 C104 C105 76.82(19)
C102 Fe2 C104 C105 -81.99(17)
C114 Fe2 C104 C105 77.1(5)
C101 Fe2 C104 C105 -37.45(16)
C113 Fe2 C104 C105 177.69(19)
C103 C104 C105 C101 1.4(3)
Fe2 C104 C105 C101 60.23(19)
C103 C104 C105 Fe2 -58.86(19)
C102 C101 C105 C104 -0.8(3)
P2 C101 C105 C104 158.8(2)
Fe2 C101 C105 C104 -59.78(19)
C102 C101 C105 Fe2 59.03(18)
P2 C101 C105 Fe2 -141.4(2)
C103 Fe2 C105 C104 37.23(16)
C111 Fe2 C105 C104 -79.52(18)
C112 Fe2 C105 C104 -44.7(3)
C115 Fe2 C105 C104 -122.84(17)
C102 Fe2 C105 C104 81.12(17)
C114 Fe2 C105 C104 -160.07(17)
C101 Fe2 C105 C104 119.8(2)
C113 Fe2 C105 C104 -164.4(13)
C103 Fe2 C105 C101 -82.56(17)
C111 Fe2 C105 C101 160.70(16)
C104 Fe2 C105 C101 -119.8(2)
C112 Fe2 C105 C101 -164.49(18)
C115 Fe2 C105 C101 117.37(17)
C102 Fe2 C105 C101 -38.66(16)
C114 Fe2 C105 C101 80.1(2)
C113 Fe2 C105 C101 75.9(13)
C105 Fe2 C111 C112 147.55(17)
C103 Fe2 C111 C112 70.4(2)
C104 Fe2 C111 C112 107.13(18)
C115 Fe2 C111 C112 -119.1(3)
C102 Fe2 C111 C112 61.0(4)
C114 Fe2 C111 C112 -81.70(18)
C101 Fe2 C111 C112 171.8(2)
C113 Fe2 C111 C112 -37.82(17)
C105 Fe2 C111 C115 -93.38(19)
C103 Fe2 C111 C115 -170.58(17)
C104 Fe2 C111 C115 -133.81(18)
C112 Fe2 C111 C115 119.1(3)
C102 Fe2 C111 C115 -180.0(3)
C114 Fe2 C111 C115 37.37(17)
C101 Fe2 C111 C115 -69.1(3)
C113 Fe2 C111 C115 81.24(18)
C105 Fe2 C111 C116 27.5(3)
C103 Fe2 C111 C116 -49.7(3)
C104 Fe2 C111 C116 -12.9(3)
C112 Fe2 C111 C116 -120.0(4)
C115 Fe2 C111 C116 120.9(4)
C102 Fe2 C111 C116 -59.1(5)
C114 Fe2 C111 C116 158.3(3)
C101 Fe2 C111 C116 51.8(4)
C113 Fe2 C111 C116 -157.8(3)
C115 C111 C112 C113 0.4(3)
C116 C111 C112 C113 -178.5(3)
Fe2 C111 C112 C113 60.3(2)
C115 C111 C112 C117 178.0(3)
C116 C111 C112 C117 -0.9(5)
Fe2 C111 C112 C117 -122.1(3)
C115 C111 C112 Fe2 -59.8(2)
C116 C111 C112 Fe2 121.3(3)
C105 Fe2 C112 C113 -173.29(18)
C103 Fe2 C112 C113 116.36(17)
C111 Fe2 C112 C113 -118.8(2)
C104 Fe2 C112 C113 157.88(17)
C115 Fe2 C112 C113 -80.93(18)
C102 Fe2 C112 C113 81.5(2)
C114 Fe2 C112 C113 -37.22(16)
C101 Fe2 C112 C113 86.2(7)
C105 Fe2 C112 C111 -54.5(3)
C103 Fe2 C112 C111 -124.88(17)
C104 Fe2 C112 C111 -83.36(18)
C115 Fe2 C112 C111 37.83(17)
C102 Fe2 C112 C111 -159.79(17)
C114 Fe2 C112 C111 81.54(18)
C101 Fe2 C112 C111 -155.0(6)
C113 Fe2 C112 C111 118.8(2)
C105 Fe2 C112 C117 66.5(4)
C103 Fe2 C112 C117 -3.8(3)
C111 Fe2 C112 C117 121.1(4)
C104 Fe2 C112 C117 37.7(3)
C115 Fe2 C112 C117 158.9(3)
C102 Fe2 C112 C117 -38.7(4)
C114 Fe2 C112 C117 -157.4(3)
C101 Fe2 C112 C117 -33.9(8)
C113 Fe2 C112 C117 -120.2(4)
C111 C112 C113 C114 -1.1(3)
C117 C112 C113 C114 -178.8(3)
Fe2 C112 C113 C114 58.52(19)
C111 C112 C113 C118 175.5(3)
C117 C112 C113 C118 -2.1(5)
Fe2 C112 C113 C118 -124.8(3)
C111 C112 C113 Fe2 -59.6(2)
C117 C112 C113 Fe2 122.7(3)
C105 Fe2 C113 C112 124.9(13)
C103 Fe2 C113 C112 -77.56(19)
C111 Fe2 C113 C112 38.03(17)
C104 Fe2 C113 C112 -37.7(3)
C115 Fe2 C113 C112 82.11(18)
C102 Fe2 C113 C112 -122.52(17)
C114 Fe2 C113 C112 120.2(2)
C101 Fe2 C113 C112 -164.71(17)
C105 Fe2 C113 C114 4.7(14)
C103 Fe2 C113 C114 162.29(16)
C111 Fe2 C113 C114 -82.12(18)
C104 Fe2 C113 C114 -157.83(19)
C112 Fe2 C113 C114 -120.2(2)
C115 Fe2 C113 C114 -38.04(16)
C102 Fe2 C113 C114 117.33(17)
C101 Fe2 C113 C114 75.1(2)
C105 Fe2 C113 C118 -116.0(13)
C103 Fe2 C113 C118 41.6(3)
C111 Fe2 C113 C118 157.2(3)
C104 Fe2 C113 C118 81.5(3)
C112 Fe2 C113 C118 119.2(3)
C115 Fe2 C113 C118 -158.7(3)
C102 Fe2 C113 C118 -3.3(3)
C114 Fe2 C113 C118 -120.7(3)
C101 Fe2 C113 C118 -45.5(3)
C112 C113 C114 C115 1.4(3)
C118 C113 C114 C115 -175.3(3)
Fe2 C113 C114 C115 59.7(2)
C112 C113 C114 C119 178.2(3)
C118 C113 C114 C119 1.5(5)
Fe2 C113 C114 C119 -123.6(3)
C112 C113 C114 Fe2 -58.3(2)
C118 C113 C114 Fe2 125.1(3)
C105 Fe2 C114 C115 62.1(2)
C103 Fe2 C114 C115 -155.6(2)
C111 Fe2 C114 C115 -37.55(17)
C104 Fe2 C114 C115 -0.3(5)
C112 Fe2 C114 C115 -81.41(18)
C102 Fe2 C114 C115 155.71(16)
C101 Fe2 C114 C115 108.13(17)
C113 Fe2 C114 C115 -118.5(2)
C105 Fe2 C114 C113 -179.43(17)
C103 Fe2 C114 C113 -37.1(3)
C111 Fe2 C114 C113 80.93(18)
C104 Fe2 C114 C113 118.1(4)
C112 Fe2 C114 C113 37.06(17)
C115 Fe2 C114 C113 118.5(2)
C102 Fe2 C114 C113 -85.81(19)
C101 Fe2 C114 C113 -133.40(17)
C105 Fe2 C114 C119 -58.1(3)
C103 Fe2 C114 C119 84.2(4)
C111 Fe2 C114 C119 -157.8(3)
C104 Fe2 C114 C119 -120.6(4)
C112 Fe2 C114 C119 158.3(3)
C115 Fe2 C114 C119 -120.2(3)
C102 Fe2 C114 C119 35.5(3)
C101 Fe2 C114 C119 -12.1(3)
C113 Fe2 C114 C119 121.3(3)
C113 C114 C115 C111 -1.1(3)
C119 C114 C115 C111 -177.9(3)
Fe2 C114 C115 C111 58.8(2)
C113 C114 C115 C120 173.8(3)
C119 C114 C115 C120 -3.0(5)
Fe2 C114 C115 C120 -126.2(3)
C113 C114 C115 Fe2 -59.92(19)
C119 C114 C115 Fe2 123.3(3)
C112 C111 C115 C114 0.4(3)
C116 C111 C115 C114 179.3(3)
Fe2 C111 C115 C114 -59.3(2)
C112 C111 C115 C120 -174.6(3)
C116 C111 C115 C120 4.3(5)
Fe2 C111 C115 C120 125.7(3)
C112 C111 C115 Fe2 59.7(2)
C116 C111 C115 Fe2 -121.4(3)
C105 Fe2 C115 C114 -138.29(17)
C103 Fe2 C115 C114 145.0(3)
C111 Fe2 C115 C114 119.6(3)
C104 Fe2 C115 C114 179.90(16)
C112 Fe2 C115 C114 81.85(18)
C102 Fe2 C115 C114 -60.4(4)
C101 Fe2 C115 C114 -95.50(19)
C113 Fe2 C115 C114 38.13(17)
C105 Fe2 C115 C111 102.06(18)
C103 Fe2 C115 C111 25.3(4)
C104 Fe2 C115 C111 60.3(2)
C112 Fe2 C115 C111 -37.79(18)
C102 Fe2 C115 C111 180.0(3)
C114 Fe2 C115 C111 -119.6(3)
C101 Fe2 C115 C111 144.86(17)
C113 Fe2 C115 C111 -81.52(19)
C105 Fe2 C115 C120 -16.8(3)
C103 Fe2 C115 C120 -93.6(4)
C111 Fe2 C115 C120 -118.9(4)
C104 Fe2 C115 C120 -58.6(3)
C112 Fe2 C115 C120 -156.7(3)
C102 Fe2 C115 C120 61.1(5)
C114 Fe2 C115 C120 121.5(4)
C101 Fe2 C115 C120 26.0(3)
C113 Fe2 C115 C120 159.6(3)
